data_4328757
loop_
_publ_author_name
'Viktor Hlukhyy'
'Thomas F. F\"assler'
'Sim\'eon Ponou'
'Sven Lidin'
'Natalia P. Ivleva'
'Reinhard Niessner'

_publ_contact_author_address
;  Departement of Chemistry, Technische Universitaet Muenchen,
   Lichtenbergstrasse 4,
   85747 Garching, Germany
;
_publ_contact_author_email Thomas.Faessler@lrz.tu-muenchen.de
_publ_contact_author_fax '+49-(0) 89 289 13186'
_publ_contact_author_name 'Thomas F. Faessler'
_publ_contact_author_phone '+49-(0) 89 289 13131'
_publ_section_title
;
 Extreme Differences in Oxidation States: Synthesis and Structural
 Analysis of the Germanide Oxometallates A10[Ge9]2[WO4] As Well As
 A10+x[Ge9]2[W1-xNbxO4] with A = K and Rb Containing [Ge9]4- Polyanions
;
_journal_name_full 'Inorganic Chemistry'
_journal_page_first 4058
_journal_page_last 4065
_journal_paper_doi 10.1021/ic202234b
_journal_volume 51
_journal_year 2012
_chemical_formula_sum 'Ge18 K10.36 Nb0.36 O4 W0.64'
_chemical_formula_weight 1926.68
_space_group_IT_number 14
_symmetry_cell_setting monoclinic
_symmetry_space_group_name_Hall '-P 2ybc'
_symmetry_space_group_name_H-M 'P 1 21/c 1'
_atom_sites_solution_primary direct
_atom_sites_solution_secondary difmap
_audit_creation_method SHELXL-97
_cell_angle_alpha 90.00
_cell_angle_beta 90.050(6)
_cell_angle_gamma 90.00
_cell_formula_units_Z 4
_cell_length_a 13.9079(10)
_cell_length_b 15.9085(12)
_cell_length_c 17.3829(13)
_cell_measurement_temperature 293(2)
_cell_volume 3846.0(5)
_computing_structure_refinement 'SHELXL-97 (Sheldrick, 1997)'
_computing_structure_solution 'SHELXS-97 (Sheldrick, 1990)'
_diffrn_ambient_temperature 293(2)
_diffrn_measured_fraction_theta_full 0.994
_diffrn_measured_fraction_theta_max 0.994
_diffrn_measurement_device_type 'Oxford XCalibur3 CCD area-detector'
_diffrn_measurement_method 'phi and omega scans'
_diffrn_radiation_monochromator graphite
_diffrn_radiation_source 'Enhance (Mo) X-ray Source'
_diffrn_radiation_type MoK\a
_diffrn_radiation_wavelength 0.71073
_diffrn_reflns_av_R_equivalents 0.0769
_diffrn_reflns_av_sigmaI/netI 0.0610
_diffrn_reflns_limit_h_max 10
_diffrn_reflns_limit_h_min -13
_diffrn_reflns_limit_k_max 15
_diffrn_reflns_limit_k_min -15
_diffrn_reflns_limit_l_max 16
_diffrn_reflns_limit_l_min -16
_diffrn_reflns_number 15358
_diffrn_reflns_theta_full 20.30
_diffrn_reflns_theta_max 20.30
_diffrn_reflns_theta_min 3.47
_exptl_absorpt_coefficient_mu 16.960
_exptl_absorpt_correction_T_max 0.0953
_exptl_absorpt_correction_T_min 0.0275
_exptl_absorpt_correction_type numerical
_exptl_crystal_colour deep-red
_exptl_crystal_density_diffrn 3.327
_exptl_crystal_description rod-shaped
_exptl_crystal_F_000 3468
_exptl_crystal_size_max 0.25
_exptl_crystal_size_mid 0.15
_exptl_crystal_size_min 0.10
_refine_diff_density_max 2.980
_refine_diff_density_min -1.957
_refine_diff_density_rms 0.267
_refine_ls_extinction_method none
_refine_ls_goodness_of_fit_ref 1.086
_refine_ls_matrix_type full
_refine_ls_number_parameters 288
_refine_ls_number_reflns 3726
_refine_ls_number_restraints 1
_refine_ls_restrained_S_all 1.089
_refine_ls_R_factor_all 0.0828
_refine_ls_R_factor_gt 0.0743
_refine_ls_shift/su_max 0.000
_refine_ls_shift/su_mean 0.000
_refine_ls_structure_factor_coef Fsqd
_refine_ls_weighting_details 'calc w=1/[\s^2^(Fo^2^)+(0.0972P)^2^+113.2930P] where P=(Fo^2^+2Fc^2^)/3'
_refine_ls_weighting_scheme calc
_refine_ls_wR_factor_gt 0.1819
_refine_ls_wR_factor_ref 0.1898
_reflns_number_gt 3251
_reflns_number_total 3726
_reflns_threshold_expression >2sigma(I)
_cod_data_source_file ic202234b_si_002_3.cif
_cod_data_source_block K10.35Ge18W0.65Nb0.35O4_1b
_cod_database_code 4328757

loop_
_symmetry_equiv_pos_as_xyz
'x, y, z'
'-x, y+1/2, -z+1/2'
'-x, -y, -z'
'x, -y-1/2, z-1/2'

loop_
_atom_site_label
_atom_site_type_symbol
_atom_site_fract_x
_atom_site_fract_y
_atom_site_fract_z
_atom_site_U_iso_or_equiv
_atom_site_adp_type
_atom_site_occupancy
_atom_site_symmetry_multiplicity
_atom_site_calc_flag
_atom_site_refinement_flags
_atom_site_disorder_group
Ge2C Ge 0.0905(6) 0.2500(6) 0.4283(5) 0.1030(12) Uiso 0.689(5) 1 d P 1
Ge1C Ge 0.0483(7) 0.8257(5) 0.1405(6) 0.1030(12) Uiso 0.689(5) 1 d P 1
Ge4C Ge 0.1393(6) 0.7112(6) 0.2005(5) 0.1030(12) Uiso 0.689(5) 1 d P 1
Ge6C Ge 0.0409(7) 0.1010(6) 0.4554(6) 0.1030(12) Uiso 0.689(5) 1 d P 1
Ge7C Ge 0.1158(7) 0.5672(6) 0.1311(6) 0.1030(12) Uiso 0.689(5) 1 d P 1
Ge2D Ge 0.0906(15) 0.1874(13) 0.4643(12) 0.1030(12) Uiso 0.311(5) 1 d P 2
Ge4D Ge 0.1162(13) 0.7870(13) 0.1757(11) 0.1030(12) Uiso 0.311(5) 1 d PD 2
Ge7D Ge 0.1440(15) 0.6141(14) 0.1614(13) 0.1030(12) Uiso 0.311(5) 1 d P 2
Ge6D Ge 0.0178(15) 0.0619(14) 0.4161(13) 0.1030(12) Uiso 0.311(5) 1 d P 2
Ge1D Ge -0.0171(13) 0.8040(13) 0.0979(12) 0.1030(12) Uiso 0.311(5) 1 d PD 2
W1 W 0.25365(11) 0.03815(9) 0.00482(9) 0.0335(6) Uani 0.638(9) 1 d P .
Nb1 Nb 0.25365(11) 0.03815(9) 0.00482(9) 0.0335(6) Uani 0.362(9) 1 d P .
O1 O 0.3451(14) 0.5237(14) 0.5520(14) 0.048(6) Uani 1 1 d . .
O2 O 0.163(2) 0.5286(18) 0.4678(16) 0.079(9) Uani 1 1 d . .
O3 O 0.2009(18) 0.0998(14) 0.0748(14) 0.059(7) Uani 1 1 d . .
O4 O 0.307(2) 0.4061(14) 0.4268(13) 0.063(7) Uani 1 1 d . .
Ge1A Ge 0.6903(3) 0.3478(3) 0.1598(3) 0.0565(11) Uani 1 1 d . .
Ge2A Ge 0.5864(3) 0.3372(2) 0.0371(2) 0.0518(11) Uani 1 1 d . .
Ge3A Ge 0.5438(3) 0.4459(2) 0.1512(3) 0.0555(11) Uani 1 1 d . .
Ge4A Ge 0.5671(3) 0.3186(3) 0.2664(2) 0.0535(11) Uani 1 1 d . .
Ge5A Ge 0.6147(3) 0.2011(2) 0.1547(2) 0.0522(11) Uani 1 1 d . .
Ge6A Ge 0.4132(3) 0.3682(3) 0.0708(2) 0.0566(11) Uani 1 1 d . .
Ge7A Ge 0.4017(3) 0.3706(3) 0.2176(2) 0.0552(11) Uani 1 1 d . .
Ge8A Ge 0.4441(3) 0.2110(3) 0.2089(2) 0.0572(11) Uani 1 1 d . .
Ge9A Ge 0.4722(3) 0.2123(2) 0.0627(2) 0.0539(11) Uani 1 1 d . .
Ge3B Ge 0.0948(5) 0.7004(5) 0.0444(3) 0.121(3) Uani 1 1 d . .
Ge5B Ge 0.0485(4) 0.2473(4) 0.2610(3) 0.0980(18) Uani 1 1 d . .
Ge8B Ge 0.0011(5) 0.5927(4) 0.2382(3) 0.118(2) Uani 1 1 d . .
Ge9B Ge 0.1428(3) 0.1395(4) 0.3349(3) 0.1000(19) Uani 1 1 d . .
K1 K 0.3544(6) 0.2515(5) 0.3918(5) 0.053(2) Uani 1 1 d . .
K2 K 0.6186(7) 0.1041(6) 0.3397(6) 0.074(3) Uani 1 1 d . .
K3 K 0.2562(6) 0.0033(5) 0.4789(5) 0.063(2) Uani 1 1 d . .
K4 K 0.2955(8) 0.8187(6) 0.0506(8) 0.097(4) Uani 1 1 d . .
K5 K 0.2103(6) 0.2562(6) 0.1147(6) 0.075(3) Uani 1 1 d . .
K6 K 0.4748(5) 0.4847(5) 0.3960(6) 0.063(2) Uani 1 1 d . .
K7 K 0.1861(7) 0.4475(8) 0.3096(5) 0.087(3) Uani 1 1 d . .
K8 K 0.2765(7) 0.0268(7) 0.2083(5) 0.085(3) Uani 1 1 d . .
K9 K 0.0602(8) 0.8872(10) 0.3546(8) 0.132(5) Uani 1 1 d . .
K10A K 0.0024(12) 0.1009(12) 0.0689(10) 0.084(4) Uiso 0.638(9) 1 d PU .
K10B K 0.025(2) 0.036(2) 0.0687(18) 0.084(4) Uiso 0.362(9) 1 d PU .
K11 K 0.152(2) 0.6770(18) 0.3850(18) 0.084(4) Uiso 0.362(9) 1 d P .

loop_
_atom_site_aniso_label
_atom_site_aniso_U_11
_atom_site_aniso_U_22
_atom_site_aniso_U_33
_atom_site_aniso_U_23
_atom_site_aniso_U_13
_atom_site_aniso_U_12
W1 0.0329(10) 0.0376(10) 0.0301(10) 0.0033(8) 0.0015(10) -0.0002(8)
Nb1 0.0329(10) 0.0376(10) 0.0301(10) 0.0033(8) 0.0015(10) -0.0002(8)
O1 0.023(11) 0.054(15) 0.067(17) 0.009(13) -0.014(11) 0.000(10)
O2 0.070(18) 0.10(2) 0.07(2) 0.024(16) -0.024(15) 0.003(16)
O3 0.070(17) 0.050(15) 0.058(17) 0.011(13) -0.014(13) 0.004(13)
O4 0.11(2) 0.049(15) 0.034(14) -0.013(12) 0.018(14) 0.039(14)
Ge1A 0.040(2) 0.058(3) 0.071(3) 0.005(2) 0.000(2) -0.0081(19)
Ge2A 0.059(2) 0.059(3) 0.038(2) -0.0007(17) 0.0170(19) -0.005(2)
Ge3A 0.055(2) 0.039(2) 0.073(3) -0.010(2) -0.006(2) 0.0028(18)
Ge4A 0.065(3) 0.065(3) 0.031(2) -0.0047(18) -0.0068(19) 0.000(2)
Ge5A 0.047(2) 0.047(2) 0.063(3) -0.002(2) -0.003(2) 0.0067(18)
Ge6A 0.041(2) 0.085(3) 0.044(2) 0.002(2) -0.012(2) 0.011(2)
Ge7A 0.047(2) 0.069(3) 0.051(3) 0.002(2) 0.0108(19) 0.014(2)
Ge8A 0.055(3) 0.064(3) 0.052(3) 0.004(2) 0.011(2) -0.018(2)
Ge9A 0.068(3) 0.050(3) 0.044(2) -0.0022(19) -0.015(2) -0.010(2)
Ge3B 0.115(5) 0.190(7) 0.058(3) -0.038(4) 0.055(3) -0.076(5)
Ge5B 0.121(4) 0.098(4) 0.075(4) 0.018(3) 0.054(4) 0.004(4)
Ge8B 0.159(6) 0.123(5) 0.071(4) 0.038(4) -0.006(4) 0.030(4)
Ge9B 0.039(2) 0.162(5) 0.099(4) -0.006(4) 0.018(3) 0.024(3)
K1 0.067(5) 0.046(5) 0.046(5) 0.003(4) 0.009(4) 0.002(4)
K2 0.076(6) 0.077(7) 0.069(6) 0.006(5) -0.012(5) 0.002(5)
K3 0.051(5) 0.050(5) 0.087(7) -0.014(4) -0.013(5) 0.020(4)
K4 0.102(8) 0.056(6) 0.134(10) -0.006(6) 0.057(8) -0.002(5)
K5 0.067(6) 0.077(6) 0.081(7) -0.003(5) 0.011(5) -0.003(5)
K6 0.042(5) 0.061(6) 0.085(6) -0.025(5) -0.006(4) -0.001(4)
K7 0.077(6) 0.157(10) 0.029(5) -0.011(6) -0.008(5) 0.049(7)
K8 0.095(8) 0.108(8) 0.053(6) 0.012(5) 0.011(5) 0.042(6)
K9 0.073(7) 0.219(15) 0.105(10) 0.023(10) -0.036(7) -0.081(9)

loop_
_atom_type_symbol
_atom_type_description
_atom_type_scat_dispersion_real
_atom_type_scat_dispersion_imag
_atom_type_scat_source
Ge Ge 0.1547 1.8001 'International Tables Vol C Tables 4.2.6.8 and 6.1.1.4'
O O 0.0106 0.0060 'International Tables Vol C Tables 4.2.6.8 and 6.1.1.4'
K K 0.2009 0.2494 'International Tables Vol C Tables 4.2.6.8 and 6.1.1.4'
W W -0.8490 6.8722 'International Tables Vol C Tables 4.2.6.8 and 6.1.1.4'
Nb Nb -2.0727 0.6215 'International Tables Vol C Tables 4.2.6.8 and 6.1.1.4'

loop_
_geom_angle_atom_site_label_1
_geom_angle_atom_site_label_2
_geom_angle_atom_site_label_3
_geom_angle
_geom_angle_site_symmetry_1
_geom_angle_site_symmetry_3
Ge9B Ge2C Ge6C 62.5(4) . .
Ge9B Ge2C Ge1C 104.2(4) . 2_545
Ge6C Ge2C Ge1C 108.9(4) . 2_545
Ge9B Ge2C Ge3B 100.7(4) . 2_545
Ge6C Ge2C Ge3B 55.8(3) . 2_545
Ge1C Ge2C Ge3B 60.6(3) 2_545 2_545
Ge9B Ge2C K10A 175.9(5) . 4_566
Ge6C Ge2C K10A 113.5(5) . 4_566
Ge1C Ge2C K10A 75.7(4) 2_545 4_566
Ge3B Ge2C K10A 75.7(4) 2_545 4_566
Ge9B Ge2C K5 115.2(4) . 4_566
Ge6C Ge2C K5 86.2(4) . 4_566
Ge1C Ge2C K5 140.3(4) 2_545 4_566
Ge3B Ge2C K5 105.6(3) 2_545 4_566
K10A Ge2C K5 64.7(3) 4_566 4_566
Ge9B Ge2C K1 66.8(3) . .
Ge6C Ge2C K1 108.0(4) . .
Ge1C Ge2C K1 131.1(4) 2_545 .
Ge3B Ge2C K1 163.6(4) 2_545 .
K10A Ge2C K1 116.4(4) 4_566 .
K5 Ge2C K1 72.6(3) 4_566 .
Ge9B Ge2C K7 96.9(3) . .
Ge6C Ge2C K7 158.7(4) . .
Ge1C Ge2C K7 68.9(3) 2_545 .
Ge3B Ge2C K7 129.1(4) 2_545 .
K10A Ge2C K7 86.9(4) 4_566 .
K5 Ge2C K7 109.2(3) 4_566 .
K1 Ge2C K7 65.0(2) . .
Ge4C Ge1C Ge5B 67.5(4) . 2
Ge4C Ge1C Ge2C 103.7(4) . 2
Ge5B Ge1C Ge2C 71.5(3) 2 2
Ge4C Ge1C Ge3B 65.7(3) . .
Ge5B Ge1C Ge3B 100.7(3) 2 .
Ge2C Ge1C Ge3B 62.8(3) 2 .
Ge4C Ge1C K10B 152.6(6) . 1_565
Ge5B Ge1C K10B 130.7(6) 2 1_565
Ge2C Ge1C K10B 102.0(6) 2 1_565
Ge3B Ge1C K10B 120.0(6) . 1_565
Ge4C Ge1C K4 71.6(4) . .
Ge5B Ge1C K4 139.1(4) 2 .
Ge2C Ge1C K4 118.5(4) 2 .
Ge3B Ge1C K4 60.0(3) . .
K10B Ge1C K4 88.0(5) 1_565 .
Ge4C Ge1C K9 75.9(4) . .
Ge5B Ge1C K9 59.3(3) 2 .
Ge2C Ge1C K9 126.9(4) 2 .
Ge3B Ge1C K9 141.4(4) . .
K10B Ge1C K9 95.9(6) 1_565 .
K4 Ge1C K9 111.6(4) . .
Ge4C Ge1C K10A 135.7(5) . 3_565
Ge5B Ge1C K10A 133.7(5) 2 3_565
Ge2C Ge1C K10A 64.5(4) 2 3_565
Ge3B Ge1C K10A 71.5(4) . 3_565
K10B Ge1C K10A 51.5(6) 1_565 3_565
K4 Ge1C K10A 77.6(4) . 3_565
K9 Ge1C K10A 146.7(4) . 3_565
Ge4C Ge1C K7 135.0(4) . 2
Ge5B Ge1C K7 69.2(3) 2 2
Ge2C Ge1C K7 73.0(3) 2 2
Ge3B Ge1C K7 135.4(4) . 2
K10B Ge1C K7 62.4(5) 1_565 2
K4 Ge1C K7 150.4(3) . 2
K9 Ge1C K7 72.1(3) . 2
K10A Ge1C K7 84.7(3) 3_565 2
Ge1C Ge4C Ge7C 113.0(5) . .
Ge1C Ge4C Ge5B 57.3(3) . 2
Ge7C Ge4C Ge5B 100.2(4) . 2
Ge1C Ge4C Ge8B 104.4(4) . .
Ge7C Ge4C Ge8B 55.0(3) . .
Ge5B Ge4C Ge8B 55.0(3) 2 .
Ge1C Ge4C Ge3B 61.1(3) . .
Ge7C Ge4C Ge3B 57.9(3) . .
Ge5B Ge4C Ge3B 92.3(3) 2 .
Ge8B Ge4C Ge3B 92.0(3) . .
Ge1C Ge4C K11 124.8(7) . .
Ge7C Ge4C K11 108.4(6) . .
Ge5B Ge4C K11 81.1(6) 2 .
Ge8B Ge4C K11 71.9(6) . .
Ge3B Ge4C K11 163.6(6) . .
Ge1C Ge4C K4 70.7(4) . .
Ge7C Ge4C K4 98.6(4) . .
Ge5B Ge4C K4 127.9(4) 2 .
Ge8B Ge4C K4 149.9(4) . .
Ge3B Ge4C K4 59.1(3) . .
K11 Ge4C K4 136.1(6) . .
Ge1C Ge4C K2 134.8(4) . 2_655
Ge7C Ge4C K2 68.7(3) . 2_655
Ge5B Ge4C K2 165.5(4) 2 2_655
Ge8B Ge4C K2 110.5(3) . 2_655
Ge3B Ge4C K2 89.4(3) . 2_655
K11 Ge4C K2 93.4(6) . 2_655
K4 Ge4C K2 64.7(3) . 2_655
Ge3B Ge6C Ge2C 66.7(4) 2_545 .
Ge3B Ge6C Ge9B 105.6(4) 2_545 .
Ge2C Ge6C Ge9B 58.5(3) . .
Ge3B Ge6C Ge7C 60.7(4) 2_545 2_545
Ge2C Ge6C Ge7C 107.7(4) . 2_545
Ge9B Ge6C Ge7C 92.2(4) . 2_545
Ge3B Ge6C K3 165.7(5) 2_545 .
Ge2C Ge6C K3 102.2(4) . .
Ge9B Ge6C K3 74.0(3) . .
Ge7C Ge6C K3 133.4(4) 2_545 .
Ge3B Ge6C K9 70.4(4) 2_545 3_566
Ge2C Ge6C K9 103.3(5) . 3_566
Ge9B Ge6C K9 160.1(5) . 3_566
Ge7C Ge6C K9 101.9(4) 2_545 3_566
K3 Ge6C K9 105.0(4) . 3_566
Ge3B Ge6C K9 128.6(4) 2_545 1_545
Ge2C Ge6C K9 137.0(4) . 1_545
Ge9B Ge6C K9 78.6(3) . 1_545
Ge7C Ge6C K9 68.1(3) 2_545 1_545
K3 Ge6C K9 65.6(3) . 1_545
K9 Ge6C K9 119.6(3) 3_566 1_545
Ge8B Ge7C Ge4C 65.8(4) . .
Ge8B Ge7C Ge3B 103.2(4) . .
Ge4C Ge7C Ge3B 64.5(3) . .
Ge8B Ge7C Ge6C 82.3(4) . 2
Ge4C Ge7C Ge6C 100.6(4) . 2
Ge3B Ge7C Ge6C 55.2(3) . 2
Ge8B Ge7C K3 169.7(4) . 4_565
Ge4C Ge7C K3 124.4(4) . 4_565
Ge3B Ge7C K3 83.4(3) . 4_565
Ge6C Ge7C K3 95.4(4) 2 4_565
Ge8B Ge7C K7 68.4(3) . .
Ge4C Ge7C K7 91.7(4) . .
Ge3B Ge7C K7 155.8(4) . .
Ge6C Ge7C K7 140.1(4) 2 .
K3 Ge7C K7 108.5(3) 4_565 .
Ge8B Ge7C K2 120.2(4) . 2_655
Ge4C Ge7C K2 71.3(3) . 2_655
Ge3B Ge7C K2 93.5(3) . 2_655
Ge6C Ge7C K2 146.4(4) 2 2_655
K3 Ge7C K2 66.5(2) 4_565 2_655
K7 Ge7C K2 73.4(3) . 2_655
Ge8B Ge7C K9 70.0(3) . 2_545
Ge4C Ge7C K9 135.8(4) . 2_545
Ge3B Ge7C K9 125.5(4) . 2_545
Ge6C Ge7C K9 70.4(3) 2 2_545
K3 Ge7C K9 99.8(3) 4_565 2_545
K7 Ge7C K9 74.4(3) . 2_545
K2 Ge7C K9 138.0(3) 2_655 2_545
Ge1D Ge2D Ge6D 108.1(10) 2_545 .
Ge1D Ge2D Ge9B 87.3(9) 2_545 .
Ge6D Ge2D Ge9B 63.3(7) . .
Ge1D Ge2D Ge3B 58.9(7) 2_545 2_545
Ge6D Ge2D Ge3B 68.0(7) . 2_545
Ge9B Ge2D Ge3B 105.3(8) . 2_545
Ge1D Ge2D K5 111.9(9) 2_545 4_566
Ge6D Ge2D K5 137.3(10) . 4_566
Ge9B Ge2D K5 131.9(8) . 4_566
Ge3B Ge2D K5 122.6(7) 2_545 4_566
Ge1D Ge2D K3 155.1(9) 2_545 .
Ge6D Ge2D K3 68.3(7) . .
Ge9B Ge2D K3 68.9(5) . .
Ge3B Ge2D K3 132.9(8) 2_545 .
K5 Ge2D K3 81.1(5) 4_566 .
Ge1D Ge2D K9 111.6(8) 2_545 3_566
Ge6D Ge2D K9 78.7(8) . 3_566
Ge9B Ge2D K9 141.5(8) . 3_566
Ge3B Ge2D K9 62.8(5) 2_545 3_566
K5 Ge2D K9 73.3(5) 4_566 3_566
K3 Ge2D K9 92.2(6) . 3_566
Ge1D Ge4D Ge5B 64.7(7) . 2
Ge1D Ge4D Ge3B 58.3(7) . .
Ge5B Ge4D Ge3B 97.9(6) 2 .
Ge1D Ge4D Ge7D 100.1(9) . .
Ge5B Ge4D Ge7D 85.5(7) 2 .
Ge3B Ge4D Ge7D 55.4(6) . .
Ge1D Ge4D K4 101.5(9) . .
Ge5B Ge4D K4 164.0(8) 2 .
Ge3B Ge4D K4 66.8(5) . .
Ge7D Ge4D K4 89.3(7) . .
Ge1D Ge4D K9 106.3(9) . .
Ge5B Ge4D K9 63.3(5) 2 .
Ge3B Ge4D K9 160.7(7) . .
Ge7D Ge4D K9 123.2(8) . .
K4 Ge4D K9 131.3(6) . .
Ge8B Ge7D Ge3B 107.2(8) . .
Ge8B Ge7D Ge6D 63.6(7) . 2
Ge3B Ge7D Ge6D 63.4(7) . 2
Ge8B Ge7D Ge4D 88.6(8) . .
Ge3B Ge7D Ge4D 60.2(6) . .
Ge6D Ge7D Ge4D 103.1(9) 2 .
Ge8B Ge7D K2 144.8(9) . 2_655
Ge3B Ge7D K2 106.8(7) . 2_655
Ge6D Ge7D K2 143.1(10) 2 2_655
Ge4D Ge7D K2 100.8(8) . 2_655
Ge8B Ge7D K7 69.4(5) . .
Ge3B Ge7D K7 166.8(9) . .
Ge6D Ge7D K7 104.5(8) 2 .
Ge4D Ge7D K7 131.2(9) . .
K2 Ge7D K7 79.3(5) 2_655 .
Ge2D Ge6D Ge9B 60.2(7) . .
Ge2D Ge6D Ge8B 103.6(9) . 2_545
Ge9B Ge6D Ge8B 55.8(5) . 2_545
Ge2D Ge6D Ge7D 105.4(10) . 2_545
Ge9B Ge6D Ge7D 98.1(8) . 2_545
Ge8B Ge6D Ge7D 52.3(6) 2_545 2_545
Ge2D Ge6D Ge3B 59.4(7) . 2_545
Ge9B Ge6D Ge3B 97.9(7) . 2_545
Ge8B Ge6D Ge3B 92.7(7) 2_545 2_545
Ge7D Ge6D Ge3B 54.7(6) 2_545 2_545
Ge2D Ge6D K9 143.7(10) . 1_545
Ge9B Ge6D K9 96.6(7) . 1_545
Ge8B Ge6D K9 80.7(7) 2_545 1_545
Ge7D Ge6D K9 105.2(9) 2_545 1_545
Ge3B Ge6D K9 156.8(9) 2_545 1_545
Ge2D Ge6D K3 73.8(8) . .
Ge9B Ge6D K3 70.6(5) . .
Ge8B Ge6D K3 115.4(7) 2_545 .
Ge7D Ge6D K3 167.6(9) 2_545 .
Ge3B Ge6D K3 130.2(8) 2_545 .
K9 Ge6D K3 72.0(5) 1_545 .
Ge4D Ge1D Ge2D 121.3(11) . 2
Ge4D Ge1D Ge3B 68.5(7) . .
Ge2D Ge1D Ge3B 64.9(7) 2 .
Ge4D Ge1D Ge5B 63.3(7) . 2
Ge2D Ge1D Ge5B 94.9(9) 2 2
Ge3B Ge1D Ge5B 103.2(7) . 2
Ge4D Ge1D K10A 121.4(10) . 3_565
Ge2D Ge1D K10A 89.1(8) 2 3_565
Ge3B Ge1D K10A 86.2(7) . 3_565
Ge5B Ge1D K10A 170.6(8) 2 3_565
Ge4D Ge1D K7 109.4(9) . 2
Ge2D Ge1D K7 114.3(8) 2 2
Ge3B Ge1D K7 175.6(8) . 2
Ge5B Ge1D K7 72.5(5) 2 2
K10A Ge1D K7 98.2(6) 3_565 2
Ge4D Ge1D K10B 94.0(9) . 1_565
Ge2D Ge1D K10B 140.3(10) 2 1_565
Ge3B Ge1D K10B 120.6(8) . 1_565
Ge5B Ge1D K10B 118.9(8) 2 1_565
K10A Ge1D K10B 54.5(6) 3_565 1_565
K7 Ge1D K10B 63.1(6) 2 1_565
Ge4D Ge1D K10B 122.7(10) . 3_565
Ge2D Ge1D K10B 99.2(9) 2 3_565
Ge3B Ge1D K10B 100.1(8) . 3_565
Ge5B Ge1D K10B 156.3(9) 2 3_565
K10A Ge1D K10B 14.6(5) 3_565 3_565
K7 Ge1D K10B 84.3(6) 2 3_565
K10B Ge1D K10B 42.2(9) 1_565 3_565
O3 W1 O2 107.2(12) . 4_565
O3 W1 O4 115.4(11) . 4_565
O2 W1 O4 108.5(12) 4_565 4_565
O3 W1 O1 106.8(11) . 4_565
O2 W1 O1 109.7(12) 4_565 4_565
O4 W1 O1 108.9(12) 4_565 4_565
O3 W1 K10B 51.0(10) . .
O2 W1 K10B 56.3(11) 4_565 .
O4 W1 K10B 130.3(11) 4_565 .
O1 W1 K10B 120.7(9) 4_565 .
O3 W1 K7 121.9(8) . 4_565
O2 W1 K7 60.0(10) 4_565 4_565
O4 W1 K7 49.2(8) 4_565 4_565
O1 W1 K7 131.2(8) 4_565 4_565
K10B W1 K7 93.8(5) . 4_565
O3 W1 K8 50.6(8) . .
O2 W1 K8 113.2(10) 4_565 .
O4 W1 K8 138.2(8) 4_565 .
O1 W1 K8 57.2(8) 4_565 .
K10B W1 K8 75.8(5) . .
K7 W1 K8 169.6(2) 4_565 .
O3 W1 K4 117.4(8) . 1_545
O2 W1 K4 67.3(10) 4_565 1_545
O4 W1 K4 125.4(8) 4_565 1_545
O1 W1 K4 42.5(7) 4_565 1_545
K10B W1 K4 94.1(6) . 1_545
K7 W1 K4 108.4(3) 4_565 1_545
K8 W1 K4 73.7(3) . 1_545
O3 W1 K6 141.7(8) . 4_565
O2 W1 K6 110.6(9) 4_565 4_565
O4 W1 K6 45.6(9) 4_565 4_565
O1 W1 K6 65.5(8) 4_565 4_565
K10B W1 K6 166.2(5) . 4_565
K7 W1 K6 74.4(2) 4_565 4_565
K8 W1 K6 116.0(2) . 4_565
K4 W1 K6 83.2(2) 1_545 4_565
O3 W1 K10A 41.7(9) . .
O2 W1 K10A 67.1(9) 4_565 .
O4 W1 K10A 118.3(9) 4_565 .
O1 W1 K10A 131.1(8) 4_565 .
K10B W1 K10A 15.8(5) . .
K7 W1 K10A 91.2(3) 4_565 .
K8 W1 K10A 78.7(3) . .
K4 W1 K10A 109.6(3) 1_545 .
K6 W1 K10A 163.4(3) 4_565 .
O3 W1 K5 26.8(8) . .
O2 W1 K5 126.0(9) 4_565 .
O4 W1 K5 89.7(8) 4_565 .
O1 W1 K5 111.2(7) 4_565 .
K10B W1 K5 73.0(6) . .
K7 W1 K5 111.3(3) 4_565 .
K8 W1 K5 65.4(2) . .
K4 W1 K5 138.8(3) 1_545 .
K6 W1 K5 117.58(19) 4_565 .
K10A W1 K5 59.6(3) . .
O3 W1 K1 91.1(8) . 4_565
O2 W1 K1 123.8(10) 4_565 4_565
O4 W1 K1 24.8(8) 4_565 4_565
O1 W1 K1 114.8(7) 4_565 4_565
K10B W1 K1 119.0(6) . 4_565
K7 W1 K1 65.1(2) 4_565 4_565
K8 W1 K1 119.0(2) . 4_565
K4 W1 K1 146.1(2) 1_545 4_565
K6 W1 K1 62.93(17) 4_565 4_565
K10A W1 K1 103.8(3) . 4_565
K5 W1 K1 64.92(18) . 4_565
Nb1 O1 W1 0.00(11) 4_566 4_566
Nb1 O1 K4 109.5(9) 4_566 4_576
W1 O1 K4 109.5(9) 4_566 4_576
Nb1 O1 K6 142.1(11) 4_566 3_666
W1 O1 K6 142.1(11) 4_566 3_666
K4 O1 K6 107.5(8) 4_576 3_666
Nb1 O1 K8 92.3(8) 4_566 4_566
W1 O1 K8 92.3(8) 4_566 4_566
K4 O1 K8 100.5(8) 4_576 4_566
K6 O1 K8 88.8(7) 3_666 4_566
Nb1 O1 K6 84.8(9) 4_566 .
W1 O1 K6 84.8(9) 4_566 .
K4 O1 K6 108.5(8) 4_576 .
K6 O1 K6 75.9(6) 3_666 .
K8 O1 K6 150.1(8) 4_566 .
Nb1 O2 W1 0.00(12) 4_566 4_566
Nb1 O2 K10A 164.9(15) 4_566 2
W1 O2 K10A 164.9(15) 4_566 2
Nb1 O2 K10B 143.5(16) 4_566 2
W1 O2 K10B 143.5(16) 4_566 2
K10A O2 K10B 23.1(7) 2 2
Nb1 O2 K11 138.1(16) 4_566 .
W1 O2 K11 138.1(16) 4_566 .
K10A O2 K11 56.9(9) 2 .
K10B O2 K11 77.4(12) 2 .
Nb1 O2 K10B 92.2(12) 4_566 4_566
W1 O2 K10B 92.2(12) 4_566 4_566
K10A O2 K10B 73.4(10) 2 4_566
K10B O2 K10B 59.8(12) 2 4_566
K11 O2 K10B 126.9(14) . 4_566
Nb1 O2 K7 90.0(11) 4_566 .
W1 O2 K7 90.0(11) 4_566 .
K10A O2 K7 93.2(9) 2 .
K10B O2 K7 84.8(10) 2 .
K11 O2 K7 84.1(10) . .
K10B O2 K7 118.6(12) 4_566 .
Nb1 O2 K4 83.7(10) 4_566 4_576
W1 O2 K4 83.7(10) 4_566 4_576
K10A O2 K4 105.3(10) 2 4_576
K10B O2 K4 126.6(13) 2 4_576
K11 O2 K4 68.9(9) . 4_576
K10B O2 K4 112.0(11) 4_566 4_576
K7 O2 K4 129.2(10) . 4_576
W1 O3 K5 135.6(13) . .
W1 O3 K10B 98.5(12) . .
K5 O3 K10B 115.0(12) . .
W1 O3 K10A 113.8(12) . .
K5 O3 K10A 93.1(9) . .
K10B O3 K10A 22.7(7) . .
W1 O3 K8 100.9(10) . .
K5 O3 K8 99.1(9) . .
K10B O3 K8 102.8(11) . .
K10A O3 K8 114.0(10) . .
Nb1 O4 W1 0.00(11) 4_566 4_566
Nb1 O4 K1 138.6(12) 4_566 .
W1 O4 K1 138.6(12) 4_566 .
Nb1 O4 K6 106.2(11) 4_566 .
W1 O4 K6 106.2(11) 4_566 .
K1 O4 K6 99.8(8) . .
Nb1 O4 K7 101.1(10) 4_566 .
W1 O4 K7 101.1(10) 4_566 .
K1 O4 K7 102.1(8) . .
K6 O4 K7 105.8(8) . .
Ge5A Ge1A Ge4A 65.53(16) . .
Ge5A Ge1A Ge3A 103.01(17) . .
Ge4A Ge1A Ge3A 67.80(16) . .
Ge5A Ge1A Ge2A 71.43(16) . .
Ge4A Ge1A Ge2A 102.16(17) . .
Ge3A Ge1A Ge2A 63.16(16) . .
Ge5A Ge1A K3 134.5(2) . 2_655
Ge4A Ge1A K3 139.5(2) . 2_655
Ge3A Ge1A K3 72.7(2) . 2_655
Ge2A Ge1A K3 66.42(18) . 2_655
Ge5A Ge1A K9 124.2(3) . 2_645
Ge4A Ge1A K9 137.7(3) . 2_645
Ge3A Ge1A K9 131.8(3) . 2_645
Ge2A Ge1A K9 120.1(3) . 2_645
K3 Ge1A K9 67.7(3) 2_655 2_645
Ge5A Ge1A K11 63.5(5) . 2_645
Ge4A Ge1A K11 115.5(5) . 2_645
Ge3A Ge1A K11 159.1(5) . 2_645
Ge2A Ge1A K11 96.5(5) . 2_645
K3 Ge1A K11 104.7(5) 2_655 2_645
K9 Ge1A K11 61.1(5) 2_645 2_645
Ge5A Ge1A K8 141.0(2) . 2_655
Ge4A Ge1A K8 77.0(2) . 2_655
Ge3A Ge1A K8 70.5(2) . 2_655
Ge2A Ge1A K8 129.4(2) . 2_655
K3 Ge1A K8 81.8(2) 2_655 2_655
K9 Ge1A K8 77.6(3) 2_645 2_655
K11 Ge1A K8 130.2(5) 2_645 2_655
Ge6A Ge2A Ge9A 61.57(17) . .
Ge6A Ge2A Ge1A 109.17(19) . .
Ge9A Ge2A Ge1A 104.59(18) . .
Ge6A Ge2A Ge3A 59.66(15) . .
Ge9A Ge2A Ge3A 103.35(18) . .
Ge1A Ge2A Ge3A 58.20(15) . .
Ge6A Ge2A K4 136.0(3) . 3_665
Ge9A Ge2A K4 79.1(2) . 3_665
Ge1A Ge2A K4 98.7(3) . 3_665
Ge3A Ge2A K4 156.8(3) . 3_665
Ge6A Ge2A K3 118.4(2) . 2_655
Ge9A Ge2A K3 174.6(2) . 2_655
Ge1A Ge2A K3 70.16(19) . 2_655
Ge3A Ge2A K3 73.0(2) . 2_655
K4 Ge2A K3 102.7(2) 3_665 2_655
Ge6A Ge2A K2 106.9(2) . 4_565
Ge9A Ge2A K2 116.3(2) . 4_565
Ge1A Ge2A K2 134.7(2) . 4_565
Ge3A Ge2A K2 124.4(2) . 4_565
K4 Ge2A K2 72.3(3) 3_665 4_565
K3 Ge2A K2 69.1(2) 2_655 4_565
Ge1A Ge3A Ge7A 107.43(19) . .
Ge1A Ge3A Ge6A 107.21(18) . .
Ge7A Ge3A Ge6A 59.06(16) . .
Ge1A Ge3A Ge2A 58.64(15) . .
Ge7A Ge3A Ge2A 101.51(18) . .
Ge6A Ge3A Ge2A 56.91(15) . .
Ge1A Ge3A Ge4A 56.04(15) . .
Ge7A Ge3A Ge4A 56.40(15) . .
Ge6A Ge3A Ge4A 96.77(17) . .
Ge2A Ge3A Ge4A 92.08(15) . .
Ge1A Ge3A K2 167.8(2) . 2_655
Ge7A Ge3A K2 79.2(2) . 2_655
Ge6A Ge3A K2 85.0(2) . 2_655
Ge2A Ge3A K2 131.1(2) . 2_655
Ge4A Ge3A K2 124.6(2) . 2_655
Ge1A Ge3A K3 65.76(18) . 2_655
Ge7A Ge3A K3 164.3(2) . 2_655
Ge6A Ge3A K3 108.3(2) . 2_655
Ge2A Ge3A K3 62.84(17) . 2_655
Ge4A Ge3A K3 121.1(2) . 2_655
K2 Ge3A K3 110.3(2) 2_655 2_655
Ge1A Ge3A K8 68.9(2) . 2_655
Ge7A Ge3A K8 112.4(2) . 2_655
Ge6A Ge3A K8 169.8(2) . 2_655
Ge2A Ge3A K8 123.8(2) . 2_655
Ge4A Ge3A K8 73.2(2) . 2_655
K2 Ge3A K8 99.2(3) 2_655 2_655
K3 Ge3A K8 79.1(2) 2_655 2_655
Ge1A Ge4A Ge7A 107.45(18) . .
Ge1A Ge4A Ge8A 106.23(18) . .
Ge7A Ge4A Ge8A 60.19(16) . .
Ge1A Ge4A Ge5A 57.14(15) . .
Ge7A Ge4A Ge5A 101.44(17) . .
Ge8A Ge4A Ge5A 56.55(14) . .
Ge1A Ge4A Ge3A 56.16(14) . .
Ge7A Ge4A Ge3A 56.32(14) . .
Ge8A Ge4A Ge3A 97.00(17) . .
Ge5A Ge4A Ge3A 90.79(15) . .
Ge1A Ge4A K6 122.8(2) . .
Ge7A Ge4A K6 70.28(18) . .
Ge8A Ge4A K6 118.2(2) . .
Ge5A Ge4A K6 171.6(2) . .
Ge3A Ge4A K6 83.2(2) . .
Ge1A Ge4A K4 106.0(2) . 2_645
Ge7A Ge4A K4 137.6(2) . 2_645
Ge8A Ge4A K4 131.6(2) . 2_645
Ge5A Ge4A K4 118.5(2) . 2_645
Ge3A Ge4A K4 131.0(2) . 2_645
K6 Ge4A K4 69.9(2) . 2_645
Ge1A Ge4A K2 106.6(2) . .
Ge7A Ge4A K2 125.3(2) . .
Ge8A Ge4A K2 69.86(19) . .
Ge5A Ge4A K2 64.85(19) . .
Ge3A Ge4A K2 155.6(2) . .
K6 Ge4A K2 120.9(2) . .
K4 Ge4A K2 66.9(2) 2_645 .
Ge1A Ge4A K1 168.0(2) . .
Ge7A Ge4A K1 65.67(17) . .
Ge8A Ge4A K1 61.94(17) . .
Ge5A Ge4A K1 113.28(19) . .
Ge3A Ge4A K1 120.52(19) . .
K6 Ge4A K1 65.43(19) . .
K4 Ge4A K1 84.8(2) 2_645 .
K2 Ge4A K1 72.4(2) . .
Ge1A Ge4A K8 64.20(18) . 2_655
Ge7A Ge4A K8 104.8(2) . 2_655
Ge8A Ge4A K8 160.3(2) . 2_655
Ge5A Ge4A K8 120.4(2) . 2_655
Ge3A Ge4A K8 63.35(19) . 2_655
K6 Ge4A K8 61.9(2) . 2_655
K4 Ge4A K8 67.9(2) 2_645 2_655
K2 Ge4A K8 128.4(2) . 2_655
K1 Ge4A K8 126.2(2) . 2_655
Ge9A Ge5A Ge8A 60.44(16) . .
Ge9A Ge5A Ge1A 106.09(18) . .
Ge8A Ge5A Ge1A 108.19(19) . .
Ge9A Ge5A Ge4A 101.89(17) . .
Ge8A Ge5A Ge4A 58.62(15) . .
Ge1A Ge5A Ge4A 57.33(15) . .
Ge9A Ge5A K11 129.3(5) . 2_645
Ge8A Ge5A K11 169.9(6) . 2_645
Ge1A Ge5A K11 73.3(5) . 2_645
Ge4A Ge5A K11 117.0(5) . 2_645
Ge9A Ge5A K2 127.3(2) . .
Ge8A Ge5A K2 73.0(2) . .
Ge1A Ge5A K2 110.9(2) . .
Ge4A Ge5A K2 70.4(2) . .
K11 Ge5A K2 97.0(6) 2_645 .
Ge9A Ge5A K6 70.18(17) . 2_645
Ge8A Ge5A K6 80.56(18) . 2_645
Ge1A Ge5A K6 167.7(2) . 2_645
Ge4A Ge5A K6 134.5(2) . 2_645
K11 Ge5A K6 99.7(5) 2_645 2_645
K2 Ge5A K6 79.6(2) . 2_645
Ge9A Ge5A K4 70.9(2) . 3_665
Ge8A Ge5A K4 131.1(3) . 3_665
Ge1A Ge5A K4 88.5(2) . 3_665
Ge4A Ge5A K4 142.4(2) . 3_665
K11 Ge5A K4 58.4(6) 2_645 3_665
K2 Ge5A K4 143.8(3) . 3_665
K6 Ge5A K4 79.2(2) 2_645 3_665
Ge2A Ge6A Ge7A 107.16(19) . .
Ge2A Ge6A Ge3A 63.43(16) . .
Ge7A Ge6A Ge3A 60.09(16) . .
Ge2A Ge6A Ge9A 60.22(15) . .
Ge7A Ge6A Ge9A 95.05(19) . .
Ge3A Ge6A Ge9A 105.07(17) . .
Ge2A Ge6A K3 128.4(2) . 4_565
Ge7A Ge6A K3 114.9(2) . 4_565
Ge3A Ge6A K3 114.5(2) . 4_565
Ge9A Ge6A K3 138.5(2) . 4_565
Ge2A Ge6A K5 137.4(2) . .
Ge7A Ge6A K5 74.5(2) . .
Ge3A Ge6A K5 134.6(2) . .
Ge9A Ge6A K5 77.1(2) . .
K3 Ge6A K5 83.6(2) 4_565 .
Ge2A Ge6A K1 85.14(19) . 4_565
Ge7A Ge6A K1 145.5(2) . 4_565
Ge3A Ge6A K1 147.2(2) . 4_565
Ge9A Ge6A K1 62.68(17) . 4_565
K3 Ge6A K1 77.0(2) 4_565 4_565
K5 Ge6A K1 75.0(2) . 4_565
Ge6A Ge7A Ge3A 60.84(16) . .
Ge6A Ge7A Ge4A 105.41(18) . .
Ge3A Ge7A Ge4A 67.29(16) . .
Ge6A Ge7A Ge8A 85.01(18) . .
Ge3A Ge7A Ge8A 104.58(17) . .
Ge4A Ge7A Ge8A 60.49(15) . .
Ge6A Ge7A K7 120.0(2) . .
Ge3A Ge7A K7 132.5(3) . .
Ge4A Ge7A K7 134.6(2) . .
Ge8A Ge7A K7 122.9(3) . .
Ge6A Ge7A K1 146.7(2) . .
Ge3A Ge7A K1 138.9(2) . .
Ge4A Ge7A K1 73.85(18) . .
Ge8A Ge7A K1 65.31(17) . .
K7 Ge7A K1 69.9(2) . .
Ge6A Ge7A K5 63.5(2) . .
Ge3A Ge7A K5 124.4(2) . .
Ge4A Ge7A K5 130.0(2) . .
Ge8A Ge7A K5 69.8(2) . .
K7 Ge7A K5 77.5(2) . .
K1 Ge7A K5 90.9(2) . .
Ge6A Ge7A K6 145.0(2) . .
Ge3A Ge7A K6 86.4(2) . .
Ge4A Ge7A K6 69.00(18) . .
Ge8A Ge7A K6 117.4(2) . .
K7 Ge7A K6 72.2(2) . .
K1 Ge7A K6 67.1(2) . .
K5 Ge7A K6 147.1(2) . .
Ge6A Ge7A K2 76.2(2) . 2_655
Ge3A Ge7A K2 59.60(18) . 2_655
Ge4A Ge7A K2 117.2(2) . 2_655
Ge8A Ge7A K2 159.7(2) . 2_655
K7 Ge7A K2 74.2(3) . 2_655
K1 Ge7A K2 134.8(2) . 2_655
K5 Ge7A K2 107.3(2) . 2_655
K6 Ge7A K2 76.5(2) . 2_655
Ge5A Ge8A Ge9A 59.63(15) . .
Ge5A Ge8A Ge7A 106.91(18) . .
Ge9A Ge8A Ge7A 94.83(18) . .
Ge5A Ge8A Ge4A 64.83(16) . .
Ge9A Ge8A Ge4A 105.77(18) . .
Ge7A Ge8A Ge4A 59.32(15) . .
Ge5A Ge8A K1 133.0(2) . .
Ge9A Ge8A K1 163.2(2) . .
Ge7A Ge8A K1 71.67(18) . .
Ge4A Ge8A K1 76.40(19) . .
Ge5A Ge8A K5 131.4(2) . .
Ge9A Ge8A K5 72.3(2) . .
Ge7A Ge8A K5 68.9(2) . .
Ge4A Ge8A K5 127.9(2) . .
K1 Ge8A K5 93.0(2) . .
Ge5A Ge8A K2 66.0(2) . .
Ge9A Ge8A K2 120.4(2) . .
Ge7A Ge8A K2 123.7(2) . .
Ge4A Ge8A K2 69.0(2) . .
K1 Ge8A K2 76.2(2) . .
K5 Ge8A K2 157.8(2) . .
Ge5A Ge8A K8 121.9(2) . .
Ge9A Ge8A K8 95.7(2) . .
Ge7A Ge8A K8 128.4(2) . .
Ge4A Ge8A K8 156.8(2) . .
K1 Ge8A K8 85.6(2) . .
K5 Ge8A K8 66.7(2) . .
K2 Ge8A K8 92.8(2) . .
Ge5A Ge9A Ge8A 59.93(15) . .
Ge5A Ge9A Ge2A 71.62(16) . .
Ge8A Ge9A Ge2A 105.73(18) . .
Ge5A Ge9A Ge6A 106.03(17) . .
Ge8A Ge9A Ge6A 84.63(18) . .
Ge2A Ge9A Ge6A 58.21(15) . .
Ge5A Ge9A K1 157.2(2) . 4_565
Ge8A Ge9A K1 141.4(2) . 4_565
Ge2A Ge9A K1 90.85(19) . 4_565
Ge6A Ge9A K1 74.85(18) . 4_565
Ge5A Ge9A K6 70.22(18) . 2_645
Ge8A Ge9A K6 80.4(2) . 2_645
Ge2A Ge9A K6 130.8(2) . 2_645
Ge6A Ge9A K6 164.4(2) . 2_645
K1 Ge9A K6 114.7(2) 4_565 2_645
Ge5A Ge9A K4 70.0(3) . 3_665
Ge8A Ge9A K4 129.7(3) . 3_665
Ge2A Ge9A K4 59.32(19) . 3_665
Ge6A Ge9A K4 114.6(2) . 3_665
K1 Ge9A K4 88.8(3) 4_565 3_665
K6 Ge9A K4 79.0(2) 2_645 3_665
Ge5A Ge9A K5 127.2(2) . .
Ge8A Ge9A K5 67.8(2) . .
Ge2A Ge9A K5 119.2(2) . .
Ge6A Ge9A K5 61.0(2) . .
K1 Ge9A K5 73.7(2) 4_565 .
K6 Ge9A K5 108.5(2) 2_645 .
K4 Ge9A K5 162.5(3) 3_665 .
Ge1D Ge3B Ge6C 86.8(5) . 2
Ge1D Ge3B Ge7D 103.3(7) . .
Ge6C Ge3B Ge7D 81.8(6) 2 .
Ge1D Ge3B Ge2D 56.2(6) . 2
Ge6C Ge3B Ge2D 35.5(5) 2 2
Ge7D Ge3B Ge2D 105.7(7) . 2
Ge1D Ge3B Ge7C 113.3(5) . .
Ge6C Ge3B Ge7C 64.2(4) 2 .
Ge7D Ge3B Ge7C 22.1(5) . .
Ge2D Ge3B Ge7C 94.6(5) 2 .
Ge1D Ge3B Ge1C 27.1(4) . .
Ge6C Ge3B Ge1C 106.9(4) 2 .
Ge7D Ge3B Ge1C 88.2(6) . .
Ge2D Ge3B Ge1C 81.7(6) 2 .
Ge7C Ge3B Ge1C 105.6(3) . .
Ge1D Ge3B Ge4D 53.2(5) . .
Ge6C Ge3B Ge4D 114.4(5) 2 .
Ge7D Ge3B Ge4D 64.4(7) . .
Ge2D Ge3B Ge4D 101.5(6) 2 .
Ge7C Ge3B Ge4D 85.0(5) . .
Ge1C Ge3B Ge4D 27.7(4) . .
Ge1D Ge3B Ge2C 30.9(5) . 2
Ge6C Ge3B Ge2C 57.5(3) 2 2
Ge7D Ge3B Ge2C 105.6(5) . 2
Ge2D Ge3B Ge2C 25.3(5) 2 2
Ge7C Ge3B Ge2C 103.7(3) . 2
Ge1C Ge3B Ge2C 56.6(3) . 2
Ge4D Ge3B Ge2C 78.9(5) . 2
Ge1D Ge3B Ge4C 74.3(5) . .
Ge6C Ge3B Ge4C 101.9(3) 2 .
Ge7D Ge3B Ge4C 36.6(6) . .
Ge2D Ge3B Ge4C 106.4(5) 2 .
Ge7C Ge3B Ge4C 57.6(3) . .
Ge1C Ge3B Ge4C 53.2(3) . .
Ge4D Ge3B Ge4C 27.9(4) . .
Ge2C Ge3B Ge4C 91.2(3) 2 .
Ge1D Ge3B Ge6D 94.6(7) . 2
Ge6C Ge3B Ge6D 20.2(4) 2 2
Ge7D Ge3B Ge6D 61.8(7) . 2
Ge2D Ge3B Ge6D 52.6(6) 2 2
Ge7C Ge3B Ge6D 44.0(5) . 2
Ge1C Ge3B Ge6D 107.3(5) . 2
Ge4D Ge3B Ge6D 104.9(6) . 2
Ge2C Ge3B Ge6D 69.8(5) 2 2
Ge4C Ge3B Ge6D 86.1(5) . 2
Ge1D Ge3B K4 98.0(5) . .
Ge6C Ge3B K4 173.7(5) 2 .
Ge7D Ge3B K4 93.1(6) . .
Ge2D Ge3B K4 150.6(6) 2 .
Ge7C Ge3B K4 110.0(4) . .
Ge1C Ge3B K4 76.4(3) . .
Ge4D Ge3B K4 66.1(5) . .
Ge2C Ge3B K4 127.9(4) 2 .
Ge4C Ge3B K4 75.6(3) . .
Ge6D Ge3B K4 154.0(6) 2 .
Ge1D Ge3B K11 94.0(7) . 4_575
Ge6C Ge3B K11 122.4(6) 2 4_575
Ge7D Ge3B K11 151.3(7) . 4_575
Ge2D Ge3B K11 103.0(7) 2 4_575
Ge7C Ge3B K11 152.6(6) . 4_575
Ge1C Ge3B K11 97.7(6) . 4_575
Ge4D Ge3B K11 111.4(7) . 4_575
Ge2C Ge3B K11 101.0(6) 2 4_575
Ge4C Ge3B K11 133.6(5) . 4_575
Ge6D Ge3B K11 140.1(7) 2 4_575
K4 Ge3B K11 61.5(5) . 4_575
Ge1C Ge5B Ge9B 105.7(3) 2_545 .
Ge1C Ge5B Ge8B 109.2(3) 2_545 2_545
Ge9B Ge5B Ge8B 58.7(3) . 2_545
Ge1C Ge5B Ge4D 28.8(4) 2_545 2_545
Ge9B Ge5B Ge4D 114.0(5) . 2_545
Ge8B Ge5B Ge4D 89.6(5) 2_545 2_545
Ge1C Ge5B Ge1D 27.2(4) 2_545 2_545
Ge9B Ge5B Ge1D 81.1(5) . 2_545
Ge8B Ge5B Ge1D 106.1(5) 2_545 2_545
Ge4D Ge5B Ge1D 52.0(4) 2_545 2_545
Ge1C Ge5B Ge4C 55.2(3) 2_545 2_545
Ge9B Ge5B Ge4C 103.2(3) . 2_545
Ge8B Ge5B Ge4C 62.7(3) 2_545 2_545
Ge4D Ge5B Ge4C 28.3(4) 2_545 2_545
Ge1D Ge5B Ge4C 71.9(5) 2_545 2_545
Ge1C Ge5B K9 80.7(3) 2_545 2_545
Ge9B Ge5B K9 173.4(3) . 2_545
Ge8B Ge5B K9 121.3(4) 2_545 2_545
Ge4D Ge5B K9 72.4(5) 2_545 2_545
Ge1D Ge5B K9 104.7(5) 2_545 2_545
Ge4C Ge5B K9 81.8(3) 2_545 2_545
Ge1C Ge5B K5 147.7(3) 2_545 .
Ge9B Ge5B K5 93.7(3) . .
Ge8B Ge5B K5 102.9(3) 2_545 .
Ge4D Ge5B K5 152.1(5) 2_545 .
Ge1D Ge5B K5 142.0(5) 2_545 .
Ge4C Ge5B K5 144.9(4) 2_545 .
K9 Ge5B K5 79.8(3) 2_545 .
Ge1C Ge5B K7 72.7(3) 2_545 .
Ge9B Ge5B K7 101.3(3) . .
Ge8B Ge5B K7 159.9(3) 2_545 .
Ge4D Ge5B K7 98.3(5) 2_545 .
Ge1D Ge5B K7 66.0(5) 2_545 .
Ge4C Ge5B K7 126.6(3) 2_545 .
K9 Ge5B K7 78.7(3) 2_545 .
K5 Ge5B K7 78.4(2) . .
Ge1C Ge5B K11 101.7(5) 2_545 2_545
Ge9B Ge5B K11 120.4(5) . 2_545
Ge8B Ge5B K11 62.5(5) 2_545 2_545
Ge4D Ge5B K11 73.8(6) 2_545 2_545
Ge1D Ge5B K11 125.3(6) 2_545 2_545
Ge4C Ge5B K11 55.0(5) 2_545 2_545
K9 Ge5B K11 58.9(5) 2_545 2_545
K5 Ge5B K11 89.9(5) . 2_545
K7 Ge5B K11 137.5(5) . 2_545
Ge7D Ge8B Ge9B 109.7(6) . 2
Ge7D Ge8B Ge7C 23.3(5) . .
Ge9B Ge8B Ge7C 100.5(3) 2 .
Ge7D Ge8B Ge5B 95.2(6) . 2
Ge9B Ge8B Ge5B 59.8(3) 2 2
Ge7C Ge8B Ge5B 109.5(3) . 2
Ge7D Ge8B Ge6D 64.1(7) . 2
Ge9B Ge8B Ge6D 58.4(5) 2 2
Ge7C Ge8B Ge6D 45.5(5) . 2
Ge5B Ge8B Ge6D 98.7(5) 2 2
Ge7D Ge8B Ge4C 37.2(6) . .
Ge9B Ge8B Ge4C 103.5(3) 2 .
Ge7C Ge8B Ge4C 59.2(3) . .
Ge5B Ge8B Ge4C 62.2(3) 2 .
Ge6D Ge8B Ge4C 87.5(5) 2 .
Ge7D Ge8B K10A 124.0(7) . 2
Ge9B Ge8B K10A 119.2(4) 2 2
Ge7C Ge8B K10A 139.8(5) . 2
Ge5B Ge8B K10A 87.3(4) 2 2
Ge6D Ge8B K10A 169.7(6) 2 2
Ge4C Ge8B K10A 102.7(4) . 2
Ge7D Ge8B K10B 130.7(7) . 2
Ge9B Ge8B K10B 118.9(6) 2 2
Ge7C Ge8B K10B 138.2(6) . 2
Ge5B Ge8B K10B 102.3(6) 2 2
Ge6D Ge8B K10B 152.3(7) 2 2
Ge4C Ge8B K10B 118.3(6) . 2
K10A Ge8B K10B 17.9(5) 2 2
Ge7D Ge8B K11 82.0(8) . .
Ge9B Ge8B K11 136.6(5) 2 .
Ge7C Ge8B K11 102.8(6) . .
Ge5B Ge8B K11 78.0(5) 2 .
Ge6D Ge8B K11 145.6(7) 2 .
Ge4C Ge8B K11 60.4(5) . .
K10A Ge8B K11 43.8(6) 2 .
K10B Ge8B K11 58.0(7) 2 .
Ge7D Ge8B K7 72.5(5) . .
Ge9B Ge8B K7 157.7(4) 2 .
Ge7C Ge8B K7 72.6(3) . .
Ge5B Ge8B K7 142.4(4) 2 .
Ge6D Ge8B K7 106.5(5) 2 .
Ge4C Ge8B K7 91.2(3) . .
K10A Ge8B K7 72.4(3) 2 .
K10B Ge8B K7 65.7(5) 2 .
K11 Ge8B K7 65.4(5) . .
Ge7D Ge8B K9 94.1(6) . 2_545
Ge9B Ge8B K9 81.8(3) 2 2_545
Ge7C Ge8B K9 71.4(4) . 2_545
Ge5B Ge8B K9 141.4(3) 2 2_545
Ge6D Ge8B K9 53.1(5) 2 2_545
Ge4C Ge8B K9 130.5(4) . 2_545
K10A Ge8B K9 117.5(4) 2 2_545
K10B Ge8B K9 99.6(6) 2 2_545
K11 Ge8B K9 140.4(5) . 2_545
K7 Ge8B K9 75.8(3) . 2_545
Ge8B Ge9B Ge2D 108.6(5) 2_545 .
Ge8B Ge9B Ge2C 107.9(3) 2_545 .
Ge2D Ge9B Ge2C 27.3(5) . .
Ge8B Ge9B Ge5B 61.5(3) 2_545 .
Ge2D Ge9B Ge5B 95.8(5) . .
Ge2C Ge9B Ge5B 72.6(3) . .
Ge8B Ge9B Ge6D 65.8(5) 2_545 .
Ge2D Ge9B Ge6D 56.5(7) . .
Ge2C Ge9B Ge6D 77.4(6) . .
Ge5B Ge9B Ge6D 104.9(5) . .
Ge8B Ge9B Ge6C 84.4(3) 2_545 .
Ge2D Ge9B Ge6C 35.3(5) . .
Ge2C Ge9B Ge6C 58.9(3) . .
Ge5B Ge9B Ge6C 106.7(3) . .
Ge6D Ge9B Ge6C 21.8(5) . .
Ge8B Ge9B K8 87.2(3) 2_545 .
Ge2D Ge9B K8 155.5(6) . .
Ge2C Ge9B K8 162.2(4) . .
Ge5B Ge9B K8 108.4(3) . .
Ge6D Ge9B K8 118.4(6) . .
Ge6C Ge9B K8 134.1(4) . .
Ge8B Ge9B K1 162.3(3) 2_545 .
Ge2D Ge9B K1 80.7(5) . .
Ge2C Ge9B K1 73.2(3) . .
Ge5B Ge9B K1 103.3(3) . .
Ge6D Ge9B K1 130.3(6) . .
Ge6C Ge9B K1 110.1(3) . .
K8 Ge9B K1 89.5(3) . .
Ge8B Ge9B K3 121.2(3) 2_545 .
Ge2D Ge9B K3 71.9(5) . .
Ge2C Ge9B K3 95.6(3) . .
Ge5B Ge9B K3 167.6(3) . .
Ge6D Ge9B K3 68.3(5) . .
Ge6C Ge9B K3 63.0(3) . .
K8 Ge9B K3 84.0(2) . .
K1 Ge9B K3 75.7(2) . .
O4 K1 Ge9A 76.3(6) . 4_566
O4 K1 Ge8A 118.5(6) . .
Ge9A K1 Ge8A 130.5(3) 4_566 .
O4 K1 Ge9B 108.9(7) . .
Ge9A K1 Ge9B 135.5(3) 4_566 .
Ge8A K1 Ge9B 87.2(2) . .
O4 K1 Ge7A 75.5(5) . .
Ge9A K1 Ge7A 123.1(2) 4_566 .
Ge8A K1 Ge7A 43.02(14) . .
Ge9B K1 Ge7A 100.3(2) . .
O4 K1 Ge2C 73.6(7) . .
Ge9A K1 Ge2C 108.8(3) 4_566 .
Ge8A K1 Ge2C 120.6(3) . .
Ge9B K1 Ge2C 40.00(19) . .
Ge7A K1 Ge2C 109.0(3) . .
O4 K1 Ge6A 109.9(6) . 4_566
Ge9A K1 Ge6A 42.47(13) 4_566 4_566
Ge8A K1 Ge6A 126.0(2) . 4_566
Ge9B K1 Ge6A 99.0(2) . 4_566
Ge7A K1 Ge6A 156.9(3) . 4_566
Ge2C K1 Ge6A 94.0(2) . 4_566
O4 K1 Ge4A 93.8(6) . .
Ge9A K1 Ge4A 94.4(2) 4_566 .
Ge8A K1 Ge4A 41.65(12) . .
Ge9B K1 Ge4A 128.1(3) . .
Ge7A K1 Ge4A 40.48(12) . .
Ge2C K1 Ge4A 149.4(3) . .
Ge6A K1 Ge4A 116.6(2) 4_566 .
O4 K1 K6 40.9(6) . .
Ge9A K1 K6 68.7(2) 4_566 .
Ge8A K1 K6 92.1(2) . .
Ge9B K1 K6 142.8(3) . .
Ge7A K1 K6 57.64(19) . .
Ge2C K1 K6 114.1(3) . .
Ge6A K1 K6 111.1(3) 4_566 .
Ge4A K1 K6 55.79(17) . .
O4 K1 Nb1 16.6(5) . 4_566
Ge9A K1 Nb1 67.34(15) 4_566 4_566
Ge8A K1 Nb1 135.1(2) . 4_566
Ge9B K1 Nb1 104.8(2) . 4_566
Ge7A K1 Nb1 92.05(18) . 4_566
Ge2C K1 Nb1 65.8(2) . 4_566
Ge6A K1 Nb1 95.20(19) 4_566 4_566
Ge4A K1 Nb1 107.9(2) . 4_566
K6 K1 Nb1 52.58(16) . 4_566
O4 K1 W1 16.6(5) . 4_566
Ge9A K1 W1 67.34(15) 4_566 4_566
Ge8A K1 W1 135.1(2) . 4_566
Ge9B K1 W1 104.8(2) . 4_566
Ge7A K1 W1 92.05(18) . 4_566
Ge2C K1 W1 65.8(2) . 4_566
Ge6A K1 W1 95.20(19) 4_566 4_566
Ge4A K1 W1 107.9(2) . 4_566
K6 K1 W1 52.58(16) . 4_566
Nb1 K1 W1 0.00(6) 4_566 4_566
O4 K1 K7 39.9(6) . .
Ge9A K1 K7 116.1(3) 4_566 .
Ge8A K1 K7 91.6(2) . .
Ge9B K1 K7 79.4(3) . .
Ge7A K1 K7 54.82(19) . .
Ge2C K1 K7 60.6(3) . .
Ge6A K1 K7 142.4(3) 4_566 .
Ge4A K1 K7 91.7(2) . .
K6 K1 K7 63.5(2) . .
Nb1 K1 K7 50.46(16) 4_566 .
W1 K1 K7 50.46(16) 4_566 .
Ge7D K2 Ge3A 134.6(5) 2_645 2_645
Ge7D K2 Ge5A 89.3(5) 2_645 .
Ge3A K2 Ge5A 110.7(3) 2_645 .
Ge7D K2 Ge2A 96.8(5) 2_645 4_566
Ge3A K2 Ge2A 93.7(3) 2_645 4_566
Ge5A K2 Ge2A 138.4(3) . 4_566
Ge7D K2 Ge4A 98.4(5) 2_645 .
Ge3A K2 Ge4A 124.8(3) 2_645 .
Ge5A K2 Ge4A 44.76(14) . .
Ge2A K2 Ge4A 93.7(2) 4_566 .
Ge7D K2 Ge8A 128.6(5) 2_645 .
Ge3A K2 Ge8A 86.2(2) 2_645 .
Ge5A K2 Ge8A 40.95(13) . .
Ge2A K2 Ge8A 112.5(3) 4_566 .
Ge4A K2 Ge8A 41.16(13) . .
Ge7D K2 Ge7C 14.2(4) 2_645 2_645
Ge3A K2 Ge7C 122.1(3) 2_645 2_645
Ge5A K2 Ge7C 101.7(3) . 2_645
Ge2A K2 Ge7C 92.0(3) 4_566 2_645
Ge4A K2 Ge7C 112.2(3) . 2_645
Ge8A K2 Ge7C 142.0(3) . 2_645
Ge7D K2 Ge4C 26.0(4) 2_645 2_645
Ge3A K2 Ge4C 157.5(3) 2_645 2_645
Ge5A K2 Ge4C 69.9(2) . 2_645
Ge2A K2 Ge4C 99.7(3) 4_566 2_645
Ge4A K2 Ge4C 72.4(2) . 2_645
Ge8A K2 Ge4C 104.9(3) . 2_645
Ge7C K2 Ge4C 40.1(2) 2_645 2_645
Ge7D K2 Ge7A 96.7(5) 2_645 2_645
Ge3A K2 Ge7A 41.18(14) 2_645 2_645
Ge5A K2 Ge7A 100.5(3) . 2_645
Ge2A K2 Ge7A 119.3(3) 4_566 2_645
Ge4A K2 Ge7A 141.5(3) . 2_645
Ge8A K2 Ge7A 103.6(2) . 2_645
Ge7C K2 Ge7A 87.5(3) 2_645 2_645
Ge4C K2 Ge7A 116.4(3) 2_645 2_645
Ge7D K2 K3 65.7(5) 2_645 3_656
Ge3A K2 K3 86.3(2) 2_645 3_656
Ge5A K2 K3 154.8(3) . 3_656
Ge2A K2 K3 53.80(18) 4_566 3_656
Ge4A K2 K3 138.5(3) . 3_656
Ge8A K2 K3 163.8(3) . 3_656
Ge7C K2 K3 53.1(2) 2_645 3_656
Ge4C K2 K3 87.2(3) 2_645 3_656
Ge7A K2 K3 79.8(2) 2_645 3_656
Ge7D K2 K4 70.8(4) 2_645 2_645
Ge3A K2 K4 142.5(3) 2_645 2_645
Ge5A K2 K4 93.6(3) . 2_645
Ge2A K2 K4 51.1(2) 4_566 2_645
Ge4A K2 K4 56.5(2) . 2_645
Ge8A K2 K4 95.3(3) . 2_645
Ge7C K2 K4 77.4(3) 2_645 2_645
Ge4C K2 K4 57.2(2) 2_645 2_645
Ge7A K2 K4 161.1(3) 2_645 2_645
K3 K2 K4 82.0(3) 3_656 2_645
Ge7D K2 K1 143.2(5) 2_645 .
Ge3A K2 K1 80.3(2) 2_645 .
Ge5A K2 K1 86.8(2) . .
Ge2A K2 K1 64.2(2) 4_566 .
Ge4A K2 K1 55.02(17) . .
Ge8A K2 K1 49.29(17) . .
Ge7C K2 K1 149.6(3) 2_645 .
Ge4C K2 K1 121.8(3) 2_645 .
Ge7A K2 K1 120.0(3) 2_645 .
K3 K2 K1 115.2(3) 3_656 .
K4 K2 K1 72.9(2) 2_645 .
Ge6A K3 Ge6C 110.4(3) 4_566 .
Ge6A K3 Ge2A 95.3(2) 4_566 2_645
Ge6C K3 Ge2A 154.4(3) . 2_645
Ge6A K3 Ge7C 101.4(3) 4_566 4_566
Ge6C K3 Ge7C 75.1(3) . 4_566
Ge2A K3 Ge7C 99.9(3) 2_645 4_566
Ge6A K3 Ge1A 127.4(3) 4_566 2_645
Ge6C K3 Ge1A 115.1(3) . 2_645
Ge2A K3 Ge1A 43.42(13) 2_645 2_645
Ge7C K3 Ge1A 114.3(3) 4_566 2_645
Ge6A K3 Ge6D 125.3(4) 4_566 .
Ge6C K3 Ge6D 15.6(3) . .
Ge2A K3 Ge6D 139.2(5) 2_645 .
Ge7C K3 Ge6D 78.3(4) 4_566 .
Ge1A K3 Ge6D 99.7(4) 2_645 .
Ge6A K3 Ge9B 104.0(2) 4_566 .
Ge6C K3 Ge9B 43.0(2) . .
Ge2A K3 Ge9B 132.2(3) 2_645 .
Ge7C K3 Ge9B 118.0(3) 4_566 .
Ge1A K3 Ge9B 92.2(2) 2_645 .
Ge6D K3 Ge9B 41.1(4) . .
Ge6A K3 Ge3A 87.3(2) 4_566 2_645
Ge6C K3 Ge3A 134.6(3) . 2_645
Ge2A K3 Ge3A 44.20(13) 2_645 2_645
Ge7C K3 Ge3A 144.0(3) 4_566 2_645
Ge1A K3 Ge3A 41.54(13) 2_645 2_645
Ge6D K3 Ge3A 124.7(4) . 2_645
Ge9B K3 Ge3A 92.9(2) . 2_645
Ge6A K3 Ge2D 87.5(4) 4_566 .
Ge6C K3 Ge2D 24.5(3) . .
Ge2A K3 Ge2D 171.4(4) 2_645 .
Ge7C K3 Ge2D 87.6(4) 4_566 .
Ge1A K3 Ge2D 129.2(4) 2_645 .
Ge6D K3 Ge2D 37.9(5) . .
Ge9B K3 Ge2D 39.2(3) . .
Ge3A K3 Ge2D 128.0(4) 2_645 .
Ge6A K3 K9 170.7(3) 4_566 1_545
Ge6C K3 K9 62.5(3) . 1_545
Ge2A K3 K9 92.0(3) 2_645 1_545
Ge7C K3 K9 82.9(3) 4_566 1_545
Ge1A K3 K9 56.2(3) 2_645 1_545
Ge6D K3 K9 47.2(5) . 1_545
Ge9B K3 K9 66.8(3) . 1_545
Ge3A K3 K9 94.0(3) 2_645 1_545
Ge2D K3 K9 84.5(4) . 1_545
Ge6A K3 K2 66.7(2) 4_566 3_656
Ge6C K3 K2 132.5(3) . 3_656
Ge2A K3 K2 57.14(19) 2_645 3_656
Ge7C K3 K2 60.3(3) 4_566 3_656
Ge1A K3 K2 98.5(2) 2_645 3_656
Ge6D K3 K2 138.6(4) . 3_656
Ge9B K3 K2 168.8(3) . 3_656
Ge3A K3 K2 92.9(2) 2_645 3_656
Ge2D K3 K2 131.2(4) . 3_656
K9 K3 K2 122.3(3) 1_545 3_656
Ge6A K3 K1 55.03(18) 4_566 .
Ge6C K3 K1 79.8(2) . .
Ge2A K3 K1 117.3(3) 2_645 .
Ge7C K3 K1 136.0(3) 4_566 .
Ge1A K3 K1 108.9(2) 2_645 .
Ge6D K3 K1 87.1(4) . .
Ge9B K3 K1 51.27(18) . .
Ge3A K3 K1 77.3(2) 2_645 .
Ge2D K3 K1 58.0(4) . .
K9 K3 K1 116.3(3) 1_545 .
K2 K3 K1 121.1(3) 3_656 .
O1 K4 Ge2A 126.1(6) 4_575 3_665
O1 K4 Ge4D 109.7(7) 4_575 .
Ge2A K4 Ge4D 123.4(5) 3_665 .
O1 K4 Ge3B 139.4(6) 4_575 .
Ge2A K4 Ge3B 88.8(3) 3_665 .
Ge4D K4 Ge3B 47.1(4) . .
O1 K4 O2 56.9(7) 4_575 4_575
Ge2A K4 O2 127.5(6) 3_665 4_575
Ge4D K4 O2 88.8(7) . 4_575
Ge3B K4 O2 86.4(6) . 4_575
O1 K4 K11 98.1(8) 4_575 4_575
Ge2A K4 K11 85.4(6) 3_665 4_575
Ge4D K4 K11 96.4(6) . 4_575
Ge3B K4 K11 60.8(5) . 4_575
O2 K4 K11 47.5(7) 4_575 4_575
O1 K4 Nb1 28.0(5) 4_575 1_565
Ge2A K4 Nb1 133.8(4) 3_665 1_565
Ge4D K4 Nb1 99.7(4) . 1_565
Ge3B K4 Nb1 113.4(4) . 1_565
O2 K4 Nb1 28.9(5) 4_575 1_565
K11 K4 Nb1 73.1(5) 4_575 1_565
O1 K4 W1 28.0(5) 4_575 1_565
Ge2A K4 W1 133.8(4) 3_665 1_565
Ge4D K4 W1 99.7(4) . 1_565
Ge3B K4 W1 113.4(4) . 1_565
O2 K4 W1 28.9(5) 4_575 1_565
K11 K4 W1 73.1(5) 4_575 1_565
Nb1 K4 W1 0.00(7) 1_565 1_565
O1 K4 Ge4A 81.7(6) 4_575 2_655
Ge2A K4 Ge4A 97.9(3) 3_665 2_655
Ge4D K4 Ge4A 80.0(4) . 2_655
Ge3B K4 Ge4A 117.0(3) . 2_655
O2 K4 Ge4A 130.3(5) 4_575 2_655
K11 K4 Ge4A 176.0(6) 4_575 2_655
Nb1 K4 Ge4A 105.7(3) 1_565 2_655
W1 K4 Ge4A 105.7(3) 1_565 2_655
O1 K4 Ge1C 102.1(6) 4_575 .
Ge2A K4 Ge1C 131.1(3) 3_665 .
Ge4D K4 Ge1C 19.5(3) . .
Ge3B K4 Ge1C 43.6(2) . .
O2 K4 Ge1C 70.1(6) 4_575 .
K11 K4 Ge1C 79.6(6) 4_575 .
Nb1 K4 Ge1C 85.2(3) 1_565 .
W1 K4 Ge1C 85.2(3) 1_565 .
Ge4A K4 Ge1C 96.5(3) 2_655 .
O1 K4 Ge5A 90.1(6) 4_575 3_665
Ge2A K4 Ge5A 49.25(17) 3_665 3_665
Ge4D K4 Ge5A 147.6(5) . 3_665
Ge3B K4 Ge5A 101.3(3) . 3_665
O2 K4 Ge5A 80.7(6) 4_575 3_665
K11 K4 Ge5A 54.4(5) 4_575 3_665
Nb1 K4 Ge5A 85.8(3) 1_565 3_665
W1 K4 Ge5A 85.8(3) 1_565 3_665
Ge4A K4 Ge5A 129.6(3) 2_655 3_665
Ge1C K4 Ge5A 133.7(4) . 3_665
O1 K4 Ge4C 125.4(6) 4_575 .
Ge2A K4 Ge4C 105.1(3) 3_665 .
Ge4D K4 Ge4C 20.0(3) . .
Ge3B K4 Ge4C 45.3(2) . .
O2 K4 Ge4C 107.8(6) 4_575 .
K11 K4 Ge4C 104.2(6) 4_575 .
Nb1 K4 Ge4C 119.5(3) 1_565 .
W1 K4 Ge4C 119.5(3) 1_565 .
Ge4A K4 Ge4C 72.9(3) 2_655 .
Ge1C K4 Ge4C 37.7(2) . .
Ge5A K4 Ge4C 142.7(3) 3_665 .
O3 K5 Ge2D 91.4(7) . 4_565
O3 K5 Ge5B 97.3(6) . .
Ge2D K5 Ge5B 106.0(5) 4_565 .
O3 K5 Ge6A 118.8(6) . .
Ge2D K5 Ge6A 95.7(4) 4_565 .
Ge5B K5 Ge6A 137.3(3) . .
O3 K5 Ge2C 73.3(6) . 4_565
Ge2D K5 Ge2C 18.4(4) 4_565 4_565
Ge5B K5 Ge2C 111.2(3) . 4_565
Ge6A K5 Ge2C 101.1(3) . 4_565
O3 K5 Ge7A 129.9(6) . .
Ge2D K5 Ge7A 128.9(5) 4_565 .
Ge5B K5 Ge7A 97.8(3) . .
Ge6A K5 Ge7A 41.96(14) . .
Ge2C K5 Ge7A 140.8(3) 4_565 .
O3 K5 Ge8A 88.6(6) . .
Ge2D K5 Ge8A 149.7(5) 4_565 .
Ge5B K5 Ge8A 104.0(3) . .
Ge6A K5 Ge8A 58.46(17) . .
Ge2C K5 Ge8A 142.0(3) 4_565 .
Ge7A K5 Ge8A 41.34(14) . .
O3 K5 Ge9A 79.0(6) . .
Ge2D K5 Ge9A 110.6(5) 4_565 .
Ge5B K5 Ge9A 143.3(3) . .
Ge6A K5 Ge9A 41.90(14) . .
Ge2C K5 Ge9A 102.7(3) 4_565 .
Ge7A K5 Ge9A 61.09(16) . .
Ge8A K5 Ge9A 39.92(13) . .
O3 K5 K10A 45.3(6) . .
Ge2D K5 K10A 68.1(5) 4_565 .
Ge5B K5 K10A 68.5(3) . .
Ge6A K5 K10A 154.0(4) . .
Ge2C K5 K10A 57.4(3) 4_565 .
Ge7A K5 K10A 161.9(4) . .
Ge8A K5 K10A 128.3(4) . .
Ge9A K5 K10A 123.1(4) . .
O3 K5 W1 17.5(6) . .
Ge2D K5 W1 86.1(4) 4_565 .
Ge5B K5 W1 114.9(3) . .
Ge6A K5 W1 102.7(2) . .
Ge2C K5 W1 67.8(2) 4_565 .
Ge7A K5 W1 123.4(2) . .
Ge8A K5 W1 84.9(2) . .
Ge9A K5 W1 65.48(16) . .
K10A K5 W1 57.6(3) . .
O3 K5 K8 42.4(6) . .
Ge2D K5 K8 133.2(5) 4_565 .
Ge5B K5 K8 79.3(3) . .
Ge6A K5 K8 111.5(3) . .
Ge2C K5 K8 115.6(3) 4_565 .
Ge7A K5 K8 94.9(3) . .
Ge8A K5 K8 57.0(2) . .
Ge9A K5 K8 73.6(2) . .
K10A K5 K8 71.5(4) . .
W1 K5 K8 52.02(19) . .
O1 K6 O4 136.1(8) 3_666 .
O1 K6 O1 104.1(6) 3_666 .
O4 K6 O1 56.9(6) . .
O1 K6 Nb1 127.9(6) 3_666 4_566
O4 K6 Nb1 28.1(4) . 4_566
O1 K6 Nb1 29.7(4) . 4_566
O1 K6 W1 127.9(6) 3_666 4_566
O4 K6 W1 28.1(4) . 4_566
O1 K6 W1 29.7(4) . 4_566
Nb1 K6 W1 0.00(5) 4_566 4_566
O1 K6 Ge4A 81.1(5) 3_666 .
O4 K6 Ge4A 95.2(5) . .
O1 K6 Ge4A 145.1(5) . .
Nb1 K6 Ge4A 122.7(2) 4_566 .
W1 K6 Ge4A 122.7(2) 4_566 .
O1 K6 K6 60.0(6) 3_666 3_666
O4 K6 K6 91.7(6) . 3_666
O1 K6 K6 44.1(4) . 3_666
Nb1 K6 K6 70.4(3) 4_566 3_666
W1 K6 K6 70.4(3) 4_566 3_666
Ge4A K6 K6 128.4(4) . 3_666
O1 K6 Ge7A 120.9(6) 3_666 .
O4 K6 Ge7A 72.8(5) . .
O1 K6 Ge7A 128.5(4) . .
Nb1 K6 Ge7A 98.84(18) 4_566 .
W1 K6 Ge7A 98.84(18) 4_566 .
Ge4A K6 Ge7A 40.72(12) . .
K6 K6 Ge7A 157.4(4) 3_666 .
O1 K6 Ge9A 78.5(5) 3_666 2_655
O4 K6 Ge9A 125.2(5) . 2_655
O1 K6 Ge9A 76.7(4) . 2_655
Nb1 K6 Ge9A 99.3(2) 4_566 2_655
W1 K6 Ge9A 99.3(2) 4_566 2_655
Ge4A K6 Ge9A 137.3(3) . 2_655
K6 K6 Ge9A 69.6(2) 3_666 2_655
Ge7A K6 Ge9A 132.8(3) . 2_655
O1 K6 Ge5A 115.8(5) 3_666 2_655
O4 K6 Ge5A 100.6(5) . 2_655
O1 K6 Ge5A 80.8(4) . 2_655
Nb1 K6 Ge5A 86.18(18) 4_566 2_655
W1 K6 Ge5A 86.18(18) 4_566 2_655
Ge4A K6 Ge5A 128.7(3) . 2_655
K6 K6 Ge5A 99.8(3) 3_666 2_655
Ge7A K6 Ge5A 99.2(2) . 2_655
Ge9A K6 Ge5A 39.60(12) 2_655 2_655
O1 K6 K8 49.0(6) 3_666 2_655
O4 K6 K8 157.4(5) . 2_655
O1 K6 K8 144.8(4) . 2_655
Nb1 K6 K8 174.4(3) 4_566 2_655
W1 K6 K8 174.4(3) 4_566 2_655
Ge4A K6 K8 62.6(2) . 2_655
K6 K6 K8 105.0(3) 3_666 2_655
Ge7A K6 K8 86.6(2) . 2_655
Ge9A K6 K8 75.8(2) 2_655 2_655
Ge5A K6 K8 91.5(3) 2_655 2_655
O1 K6 K1 110.3(5) 3_666 .
O4 K6 K1 39.3(4) . .
O1 K6 K1 87.8(4) . .
Nb1 K6 K1 64.49(17) 4_566 .
W1 K6 K1 64.49(17) 4_566 .
Ge4A K6 K1 58.78(17) . .
K6 K6 K1 102.4(4) 3_666 .
Ge7A K6 K1 55.26(17) . .
Ge9A K6 K1 163.8(3) 2_655 .
Ge5A K6 K1 133.9(2) 2_655 .
K8 K6 K1 120.3(3) 2_655 .
O4 K7 O2 59.5(6) . .
O4 K7 Nb1 29.7(4) . 4_566
O2 K7 Nb1 30.0(5) . 4_566
O4 K7 W1 29.7(4) . 4_566
O2 K7 W1 30.0(5) . 4_566
Nb1 K7 W1 0.00(7) 4_566 4_566
O4 K7 Ge7A 74.8(5) . .
O2 K7 Ge7A 128.9(6) . .
Nb1 K7 Ge7A 103.1(2) 4_566 .
W1 K7 Ge7A 103.1(2) 4_566 .
O4 K7 Ge1D 85.2(7) . 2_545
O2 K7 Ge1D 78.5(6) . 2_545
Nb1 K7 Ge1D 77.7(4) 4_566 2_545
W1 K7 Ge1D 77.7(4) 4_566 2_545
Ge7A K7 Ge1D 121.2(5) . 2_545
O4 K7 Ge8B 146.8(5) . .
O2 K7 Ge8B 88.0(6) . .
Nb1 K7 Ge8B 118.0(3) 4_566 .
W1 K7 Ge8B 118.0(3) 4_566 .
Ge7A K7 Ge8B 130.2(3) . .
Ge1D K7 Ge8B 95.2(4) 2_545 .
O4 K7 Ge7D 141.6(8) . .
O2 K7 Ge7D 107.7(7) . .
Nb1 K7 Ge7D 131.1(5) 4_566 .
W1 K7 Ge7D 131.1(5) 4_566 .
Ge7A K7 Ge7D 93.7(4) . .
Ge1D K7 Ge7D 130.2(5) 2_545 .
Ge8B K7 Ge7D 38.1(3) . .
O4 K7 Ge7C 154.0(7) . .
O2 K7 Ge7C 120.1(6) . .
Nb1 K7 Ge7C 145.9(4) 4_566 .
W1 K7 Ge7C 145.9(4) 4_566 .
Ge7A K7 Ge7C 91.3(3) . .
Ge1D K7 Ge7C 120.8(4) 2_545 .
Ge8B K7 Ge7C 39.01(19) . .
Ge7D K7 Ge7C 15.2(3) . .
O4 K7 Ge5B 105.8(6) . .
O2 K7 Ge5B 120.0(6) . .
Nb1 K7 Ge5B 113.6(3) 4_566 .
W1 K7 Ge5B 113.6(3) 4_566 .
Ge7A K7 Ge5B 92.0(3) . .
Ge1D K7 Ge5B 41.5(3) 2_545 .
Ge8B K7 Ge5B 95.7(3) . .
Ge7D K7 Ge5B 111.2(4) . .
Ge7C K7 Ge5B 96.3(3) . .
O4 K7 K10B 98.4(7) . 2
O2 K7 K10B 43.7(7) . 2
Nb1 K7 K10B 69.7(5) 4_566 2
W1 K7 K10B 69.7(5) 4_566 2
Ge7A K7 K10B 172.6(5) . 2
Ge1D K7 K10B 60.1(6) 2_545 2
Ge8B K7 K10B 54.9(5) . 2
Ge7D K7 K10B 90.0(6) . 2
Ge7C K7 K10B 93.9(5) . 2
Ge5B K7 K10B 92.6(6) . 2
O4 K7 Ge1C 103.2(6) . 2_545
O2 K7 Ge1C 85.6(6) . 2_545
Nb1 K7 Ge1C 92.3(3) 4_566 2_545
W1 K7 Ge1C 92.3(3) 4_566 2_545
Ge7A K7 Ge1C 128.7(4) . 2_545
Ge1D K7 Ge1C 18.3(3) 2_545 2_545
Ge8B K7 Ge1C 78.6(3) . 2_545
Ge7D K7 Ge1C 112.1(4) . 2_545
Ge7C K7 Ge1C 102.6(3) . 2_545
Ge5B K7 Ge1C 38.0(2) . 2_545
K10B K7 Ge1C 55.0(5) 2 2_545
O3 K8 O1 58.5(7) . 4_565
O3 K8 Ge9B 96.5(6) . .
O1 K8 Ge9B 155.0(5) 4_565 .
O3 K8 W1 28.5(5) . .
O1 K8 W1 30.5(4) 4_565 .
Ge9B K8 W1 124.7(3) . .
O3 K8 Ge1A 152.0(6) . 2_645
O1 K8 Ge1A 108.5(5) 4_565 2_645
Ge9B K8 Ge1A 94.2(2) . 2_645
W1 K8 Ge1A 132.0(3) . 2_645
O3 K8 Ge3A 159.8(6) . 2_645
O1 K8 Ge3A 106.8(5) 4_565 2_645
Ge9B K8 Ge3A 97.2(3) . 2_645
W1 K8 Ge3A 136.9(3) . 2_645
Ge1A K8 Ge3A 40.61(13) 2_645 2_645
O3 K8 Ge8A 84.9(6) . .
O1 K8 Ge8A 90.8(5) 4_565 .
Ge9B K8 Ge8A 85.8(3) . .
W1 K8 Ge8A 91.0(2) . .
Ge1A K8 Ge8A 121.7(3) 2_645 .
Ge3A K8 Ge8A 81.4(2) 2_645 .
O3 K8 K6 91.0(6) . 2_645
O1 K8 K6 42.2(4) 4_565 2_645
Ge9B K8 K6 149.8(4) . 2_645
W1 K8 K6 68.3(2) . 2_645
Ge1A K8 K6 92.6(2) 2_645 2_645
Ge3A K8 K6 69.9(2) 2_645 2_645
Ge8A K8 K6 65.8(2) . 2_645
O3 K8 Ge4A 129.8(6) . 2_645
O1 K8 Ge4A 72.7(5) 4_565 2_645
Ge9B K8 Ge4A 131.8(3) . 2_645
W1 K8 Ge4A 101.6(2) . 2_645
Ge1A K8 Ge4A 38.85(12) 2_645 2_645
Ge3A K8 Ge4A 43.47(13) 2_645 2_645
Ge8A K8 Ge4A 108.1(3) . 2_645
K6 K8 Ge4A 55.51(18) 2_645 2_645
O3 K8 K5 38.5(5) . .
O1 K8 K5 87.2(5) 4_565 .
Ge9B K8 K5 70.4(2) . .
W1 K8 K5 62.6(2) . .
Ge1A K8 K5 164.3(3) 2_645 .
Ge3A K8 K5 135.9(4) 2_645 .
Ge8A K8 K5 56.2(2) . .
K6 K8 K5 99.5(3) 2_645 .
Ge4A K8 K5 154.9(3) 2_645 .
O3 K8 K10B 37.3(7) . .
O1 K8 K10B 75.8(6) 4_565 .
Ge9B K8 K10B 84.3(5) . .
W1 K8 K10B 50.1(4) . .
Ge1A K8 K10B 119.0(5) 2_645 .
Ge3A K8 K10B 159.6(5) 2_645 .
Ge8A K8 K10B 119.0(5) . .
K6 K8 K10B 117.5(5) 2_645 .
Ge4A K8 K10B 122.7(5) 2_645 .
K5 K8 K10B 63.7(5) . .
Ge6D K9 Ge5B 136.9(6) 1_565 2
Ge6D K9 Ge1A 112.2(5) 1_565 2_655
Ge5B K9 Ge1A 106.4(5) 2 2_655
Ge6D K9 Ge4D 139.1(7) 1_565 .
Ge5B K9 Ge4D 44.2(4) 2 .
Ge1A K9 Ge4D 69.2(4) 2_655 .
Ge6D K9 Ge6C 63.4(5) 1_565 3_566
Ge5B K9 Ge6C 114.1(3) 2 3_566
Ge1A K9 Ge6C 117.4(4) 2_655 3_566
Ge4D K9 Ge6C 155.0(6) . 3_566
Ge6D K9 Ge3B 93.3(6) 1_565 4_576
Ge5B K9 Ge3B 110.5(4) 2 4_576
Ge1A K9 Ge3B 82.3(3) 2_655 4_576
Ge4D K9 Ge3B 126.3(6) . 4_576
Ge6C K9 Ge3B 40.0(2) 3_566 4_576
Ge6D K9 K11 149.7(8) 1_565 .
Ge5B K9 K11 68.4(6) 2 .
Ge1A K9 K11 60.1(5) 2_655 .
Ge4D K9 K11 68.8(7) . .
Ge6C K9 K11 93.0(6) 3_566 .
Ge3B K9 K11 57.6(5) 4_576 .
Ge6D K9 Ge8B 46.2(5) 1_565 2
Ge5B K9 Ge8B 102.6(3) 2 2
Ge1A K9 Ge8B 110.3(3) 2_655 2
Ge4D K9 Ge8B 93.7(4) . 2
Ge6C K9 Ge8B 105.1(5) 3_566 2
Ge3B K9 Ge8B 139.5(5) 4_576 2
K11 K9 Ge8B 161.9(7) . 2
Ge6D K9 Ge7C 32.5(5) 1_565 2
Ge5B K9 Ge7C 104.5(3) 2 2
Ge1A K9 Ge7C 140.8(4) 2_655 2
Ge4D K9 Ge7C 122.4(5) . 2
Ge6C K9 Ge7C 69.3(3) 3_566 2
Ge3B K9 Ge7C 108.6(4) 4_576 2
K11 K9 Ge7C 156.9(6) . 2
Ge8B K9 Ge7C 38.6(2) 2 2
Ge6D K9 Ge6C 9.5(4) 1_565 1_565
Ge5B K9 Ge6C 146.0(4) 2 1_565
Ge1A K9 Ge6C 105.0(3) 2_655 1_565
Ge4D K9 Ge6C 143.8(5) . 1_565
Ge6C K9 Ge6C 60.4(3) 3_566 1_565
Ge3B K9 Ge6C 86.2(3) 4_576 1_565
K11 K9 Ge6C 141.1(6) . 1_565
Ge8B K9 Ge6C 53.6(3) 2 1_565
Ge7C K9 Ge6C 41.5(3) 2 1_565
Ge6D K9 Ge1C 124.4(6) 1_565 .
Ge5B K9 Ge1C 40.0(2) 2 .
Ge1A K9 Ge1C 85.8(4) 2_655 .
Ge4D K9 Ge1C 19.4(3) . .
Ge6C K9 Ge1C 152.2(4) 3_566 .
Ge3B K9 Ge1C 142.2(5) 4_576 .
K11 K9 Ge1C 85.5(6) . .
Ge8B K9 Ge1C 78.2(3) 2 .
Ge7C K9 Ge1C 103.2(4) 2 .
Ge6C K9 Ge1C 131.6(4) 1_565 .
Ge6D K9 K3 60.8(5) 1_565 1_565
Ge5B K9 K3 161.9(5) 2 1_565
Ge1A K9 K3 56.16(19) 2_655 1_565
Ge4D K9 K3 122.3(4) . 1_565
Ge6C K9 K3 75.1(3) 3_566 1_565
Ge3B K9 K3 65.7(3) 4_576 1_565
K11 K9 K3 96.4(6) . 1_565
Ge8B K9 K3 89.1(3) 2 1_565
Ge7C K9 K3 93.2(4) 2 1_565
Ge6C K9 K3 51.8(3) 1_565 1_565
Ge1C K9 K3 132.7(4) . 1_565
K10B K10A K11 134(2) . 2_545
K10B K10A O2 81(2) . 2_545
K11 K10A O2 63.8(9) 2_545 2_545
K10B K10A O3 72.6(19) . .
K11 K10A O3 145.0(11) 2_545 .
O2 K10A O3 150.9(11) 2_545 .
K10B K10A K10B 53(2) . 3
K11 K10A K10B 116.4(10) 2_545 3
O2 K10A K10B 55.4(8) 2_545 3
O3 K10A K10B 98.0(10) . 3
K10B K10A Ge1D 115(2) . 3_565
K11 K10A Ge1D 96.4(9) 2_545 3_565
O2 K10A Ge1D 92.4(9) 2_545 3_565
O3 K10A Ge1D 88.4(8) . 3_565
K10B K10A Ge1D 70.6(7) 3 3_565
K10B K10A Ge8B 88.3(19) . 2_545
K11 K10A Ge8B 72.3(8) 2_545 2_545
O2 K10A Ge8B 102.1(8) 2_545 2_545
O3 K10A Ge8B 88.8(7) . 2_545
K10B K10A Ge8B 134.8(9) 3 2_545
Ge1D K10A Ge8B 154.6(7) 3_565 2_545
K10B K10A Ge2C 122(2) . 4_565
K11 K10A Ge2C 100.6(9) 2_545 4_565
O2 K10A Ge2C 114.6(9) 2_545 4_565
O3 K10A Ge2C 72.0(6) . 4_565
K10B K10A Ge2C 89.1(7) 3 4_565
Ge1D K10A Ge2C 22.9(4) 3_565 4_565
Ge8B K10A Ge2C 134.8(6) 2_545 4_565
K10B K10A W1 58.5(18) . .
K11 K10A W1 167.1(9) 2_545 .
O2 K10A W1 127.9(8) 2_545 .
O3 K10A W1 24.6(6) . .
K10B K10A W1 73.5(7) 3 .
Ge1D K10A W1 78.7(5) 3_565 .
Ge8B K10A W1 107.2(5) 2_545 .
Ge2C K10A W1 70.3(3) 4_565 .
K10B K10A K5 113(2) . .
K11 K10A K5 104.8(8) 2_545 .
O2 K10A K5 166.2(9) 2_545 .
O3 K10A K5 41.6(6) . .
K10B K10A K5 131.5(7) 3 .
Ge1D K10A K5 80.8(5) 3_565 .
Ge8B K10A K5 80.3(4) 2_545 .
Ge2C K10A K5 58.0(3) 4_565 .
W1 K10A K5 62.8(3) . .
K10B K10A Ge1C 110(2) . 3_565
K11 K10A Ge1C 90.0(8) 2_545 3_565
O2 K10A Ge1C 75.4(8) 2_545 3_565
O3 K10A Ge1C 102.5(7) . 3_565
K10B K10A Ge1C 59.6(6) 3 3_565
Ge1D K10A Ge1C 17.1(3) 3_565 3_565
Ge8B K10A Ge1C 160.8(6) 2_545 3_565
Ge2C K10A Ge1C 39.8(3) 4_565 3_565
W1 K10A Ge1C 88.3(4) . 3_565
K5 K10A Ge1C 97.8(4) . 3_565
K10A K10B O3 85(2) . .
K10A K10B O2 76(2) . 2_545
O3 K10B O2 157.5(16) . 2_545
K10A K10B K10B 109(3) . 3
O3 K10B K10B 115.4(17) . 3
O2 K10B K10B 62.0(12) 2_545 3
K10A K10B O2 124(2) . 4_565
O3 K10B O2 62.0(10) . 4_565
O2 K10B O2 120.2(12) 2_545 4_565
K10B K10B O2 58.2(12) 3 4_565
K10A K10B K10A 127(2) . 3
O3 K10B K10A 113.0(12) . 3
O2 K10B K10A 71.6(9) 2_545 3
K10B K10B K10A 18.1(8) 3 3
O2 K10B K10A 51.2(8) 4_565 3
K10A K10B W1 106(2) . .
O3 K10B W1 30.4(6) . .
O2 K10B W1 147.1(13) 2_545 .
K10B K10B W1 87.4(13) 3 .
O2 K10B W1 31.6(6) 4_565 .
K10A K10B W1 82.7(8) 3 .
K10A K10B K11 33.2(16) . 2_545
O3 K10B K11 114.0(12) . 2_545
O2 K10B K11 52.2(9) 2_545 2_545
K10B K10B K11 107.4(16) 3 2_545
O2 K10B K11 152.0(14) 4_565 2_545
K10A K10B K11 121.8(11) 3 2_545
W1 K10B K11 138.7(11) . 2_545
K10A K10B Ge8B 73.8(19) . 2_545
O3 K10B Ge8B 87.8(10) . 2_545
O2 K10B Ge8B 97.8(10) 2_545 2_545
K10B K10B Ge8B 156.6(17) 3 2_545
O2 K10B Ge8B 140.2(12) 4_565 2_545
K10A K10B Ge8B 149.8(11) 3 2_545
W1 K10B Ge8B 114.4(8) . 2_545
K11 K10B Ge8B 62.0(7) 2_545 2_545
K10A K10B Ge1C 157(2) . 1_545
O3 K10B Ge1C 105.0(11) . 1_545
O2 K10B Ge1C 97.2(11) 2_545 1_545
K10B K10B Ge1C 86.0(14) 3 1_545
O2 K10B Ge1C 79.1(10) 4_565 1_545
K10A K10B Ge1C 68.9(8) 3 1_545
W1 K10B Ge1C 92.1(8) . 1_545
K11 K10B Ge1C 126.4(10) 2_545 1_545
Ge8B K10B Ge1C 85.1(7) 2_545 1_545
K10A K10B Ge1D 153(2) . 1_545
O3 K10B Ge1D 120.7(12) . 1_545
O2 K10B Ge1D 80.5(10) 2_545 1_545
K10B K10B Ge1D 70.4(13) 3 1_545
O2 K10B Ge1D 80.2(10) 4_565 1_545
K10A K10B Ge1D 54.9(7) 3 1_545
W1 K10B Ge1D 101.5(9) . 1_545
K11 K10B Ge1D 119.8(10) 2_545 1_545
Ge8B K10B Ge1D 96.0(8) 2_545 1_545
Ge1C K10B Ge1D 18.9(3) 1_545 1_545
K10A K11 O2 59.3(9) 2 .
K10A K11 Ge4C 109.9(11) 2 .
O2 K11 Ge4C 131.1(12) . .
K10A K11 Ge5A 157.3(12) 2 2_655
O2 K11 Ge5A 98.5(10) . 2_655
Ge4C K11 Ge5A 80.1(7) . 2_655
K10A K11 K10B 13.1(6) 2 2
O2 K11 K10B 50.4(9) . 2
Ge4C K11 K10B 107.7(10) . 2
Ge5A K11 K10B 145.3(11) 2_655 2
K10A K11 Ge3B 80.0(9) 2 4_576
O2 K11 Ge3B 94.4(11) . 4_576
Ge4C K11 Ge3B 132.7(9) . 4_576
Ge5A K11 Ge3B 108.7(8) 2_655 4_576
K10B K11 Ge3B 90.9(9) 2 4_576
K10A K11 K4 103.1(10) 2 4_576
O2 K11 K4 63.7(9) . 4_576
Ge4C K11 K4 146.6(10) . 4_576
Ge5A K11 K4 67.2(6) 2_655 4_576
K10B K11 K4 103.3(9) 2 4_576
Ge3B K11 K4 57.7(5) 4_576 4_576
K10A K11 Ge8B 63.9(7) 2 .
O2 K11 Ge8B 95.0(10) . .
Ge4C K11 Ge8B 47.7(5) . .
Ge5A K11 Ge8B 117.8(9) 2_655 .
K10B K11 Ge8B 60.0(7) 2 .
Ge3B K11 Ge8B 130.4(9) 4_576 .
K4 K11 Ge8B 158.6(9) 4_576 .
K10A K11 Ge1A 158.5(11) 2 2_655
O2 K11 Ge1A 136.4(12) . 2_655
Ge4C K11 Ge1A 72.0(6) . 2_655
Ge5A K11 Ge1A 43.2(4) 2_655 2_655
K10B K11 Ge1A 171.4(11) 2 2_655
Ge3B K11 Ge1A 83.5(6) 4_576 2_655
K4 K11 Ge1A 79.3(6) 4_576 2_655
Ge8B K11 Ge1A 119.3(9) . 2_655
K10A K11 K9 100.8(9) 2 .
O2 K11 K9 152.2(13) . .
Ge4C K11 K9 71.6(6) . .
Ge5A K11 K9 101.8(8) 2_655 .
K10B K11 K9 112.7(9) 2 .
Ge3B K11 K9 61.2(5) 4_576 .
K4 K11 K9 107.6(8) 4_576 .
Ge8B K11 K9 92.1(7) . .
Ge1A K11 K9 58.8(5) 2_655 .
K10A K11 K7 76.6(8) 2 .
O2 K11 K7 51.0(8) . .
Ge4C K11 K7 80.3(7) . .
Ge5A K11 K7 85.3(7) 2_655 .
K10B K11 K7 63.7(7) 2 .
Ge3B K11 K7 145.0(9) 4_576 .
K4 K11 K7 102.9(7) 4_576 .
Ge8B K11 K7 58.7(5) . .
Ge1A K11 K7 124.1(8) 2_655 .
K9 K11 K7 149.1(9) . .
K10A K11 Ge5B 75.3(8) 2 2
O2 K11 Ge5B 128.3(11) . 2
Ge4C K11 Ge5B 43.9(4) . 2
Ge5A K11 Ge5B 121.5(8) 2_655 2
K10B K11 Ge5B 80.2(8) 2 2
Ge3B K11 Ge5B 101.1(7) 4_576 2
K4 K11 Ge5B 158.3(9) 4_576 2
Ge8B K11 Ge5B 39.5(3) . 2
Ge1A K11 Ge5B 94.5(7) 2_655 2
K9 K11 Ge5B 52.7(4) . 2
K7 K11 Ge5B 97.8(7) . 2

loop_
_geom_bond_atom_site_label_1
_geom_bond_atom_site_label_2
_geom_bond_distance
_geom_bond_site_symmetry_2
Ge2C Ge9B 2.502(11) .
Ge2C Ge6C 2.512(13) .
Ge2C Ge1C 2.569(13) 2_545
Ge2C Ge3B 2.737(11) 2_545
Ge2C K10A 3.62(2) 4_566
Ge2C K5 3.644(14) 4_566
Ge2C K1 3.725(12) .
Ge2C K7 3.989(16) .
Ge1C Ge4C 2.451(13) .
Ge1C Ge5B 2.511(11) 2
Ge1C Ge2C 2.569(13) 2
Ge1C Ge3B 2.680(11) .
Ge1C K10B 3.59(3) 1_565
Ge1C K4 3.780(14) .
Ge1C K9 3.852(17) .
Ge1C K10A 3.89(2) 3_565
Ge1C K7 3.891(15) 2
Ge4C Ge7C 2.608(14) .
Ge4C Ge5B 2.757(10) 2
Ge4C Ge8B 2.771(11) .
Ge4C Ge3B 2.788(11) .
Ge4C K11 3.26(3) .
Ge4C K4 3.802(14) .
Ge4C K2 3.839(13) 2_655
Ge6C Ge3B 2.463(11) 2_545
Ge6C Ge9B 2.603(11) .
Ge6C Ge7C 2.700(14) 2_545
Ge6C K3 3.398(12) .
Ge6C K9 3.596(17) 3_566
Ge6C K9 3.84(2) 1_545
Ge7C Ge8B 2.486(11) .
Ge7C Ge3B 2.616(12) .
Ge7C Ge6C 2.700(14) 2
Ge7C K3 3.476(13) 4_565
Ge7C K7 3.768(13) .
Ge7C K2 3.775(13) 2_655
Ge7C K9 3.776(19) 2_545
Ge2D Ge1D 2.38(3) 2_545
Ge2D Ge6D 2.39(3) .
Ge2D Ge9B 2.49(2) .
Ge2D Ge3B 2.59(2) 2_545
Ge2D K5 3.23(2) 4_566
Ge2D K3 3.73(2) .
Ge2D K9 3.96(2) 3_566
Ge4D Ge1D 2.309(17) .
Ge4D Ge5B 2.62(2) 2
Ge4D Ge3B 2.68(2) .
Ge4D Ge7D 2.79(3) .
Ge4D K4 3.35(2) .
Ge4D K9 3.58(2) .
Ge7D Ge8B 2.42(2) .
Ge7D Ge3B 2.55(2) .
Ge7D Ge6D 2.75(3) 2
Ge7D K2 3.31(2) 2_655
Ge7D K7 3.74(2) .
Ge6D Ge9B 2.56(2) .
Ge6D Ge8B 2.74(2) 2_545
Ge6D Ge7D 2.75(3) 2_545
Ge6D Ge3B 2.79(2) 2_545
Ge6D K9 3.04(3) 1_545
Ge6D K3 3.61(2) .
Ge1D Ge2D 2.38(3) 2
Ge1D Ge3B 2.45(2) .
Ge1D Ge5B 2.65(2) 2
Ge1D K10A 3.28(3) 3_565
Ge1D K7 3.65(2) 2
Ge1D K10B 3.78(4) 1_565
Ge1D K10B 3.85(4) 3_565
W1 O3 1.73(2) .
W1 O2 1.77(3) 4_565
W1 O4 1.78(2) 4_565
W1 O1 1.81(2) 4_565
W1 K10B 3.37(3) .
W1 K7 3.529(9) 4_565
W1 K8 3.555(9) .
W1 K4 3.627(10) 1_545
W1 K6 3.631(8) 4_565
W1 K10A 3.802(17) .
W1 K5 4.005(10) .
W1 K1 4.126(8) 4_565
O1 Nb1 1.81(2) 4_566
O1 W1 1.81(2) 4_566
O1 K4 2.60(2) 4_576
O1 K6 2.66(2) 3_666
O1 K8 2.99(3) 4_566
O1 K6 3.32(3) .
O2 Nb1 1.77(3) 4_566
O2 W1 1.77(3) 4_566
O2 K10A 2.65(3) 2
O2 K10B 2.70(4) 2
O2 K11 2.77(4) .
O2 K10B 2.80(4) 4_566
O2 K7 3.06(3) .
O2 K4 3.37(3) 4_576
O3 K5 2.59(3) .
O3 K10B 2.65(4) .
O3 K10A 2.76(3) .
O3 K8 2.80(2) .
O4 Nb1 1.78(2) 4_566
O4 W1 1.78(2) 4_566
O4 K1 2.62(2) .
O4 K6 2.70(3) .
O4 K7 2.72(3) .
Ge1A Ge5A 2.561(5) .
Ge1A Ge4A 2.567(6) .
Ge1A Ge3A 2.570(5) .
Ge1A Ge2A 2.583(6) .
Ge1A K3 3.534(9) 2_655
Ge1A K9 3.534(13) 2_645
Ge1A K11 3.58(3) 2_645
Ge1A K8 3.684(10) 2_655
Ge2A Ge6A 2.528(6) .
Ge2A Ge9A 2.581(5) .
Ge2A Ge3A 2.698(6) .
Ge2A K4 3.343(11) 3_665
Ge2A K3 3.444(8) 2_655
Ge2A K2 3.585(11) 4_565
Ge3A Ge7A 2.585(6) .
Ge3A Ge6A 2.604(6) .
Ge3A Ge4A 2.865(6) .
Ge3A K2 3.385(10) 2_655
Ge3A K3 3.701(10) 2_655
Ge3A K8 3.722(10) 2_655
Ge4A Ge7A 2.587(6) .
Ge4A Ge8A 2.618(6) .
Ge4A Ge5A 2.775(6) .
Ge4A K6 3.702(9) .
Ge4A K4 3.709(15) 2_645
Ge4A K2 3.712(10) .
Ge4A K1 3.828(9) .
Ge4A K8 3.987(10) 2_655
Ge5A Ge9A 2.551(5) .
Ge5A Ge8A 2.559(5) .
Ge5A K11 3.35(3) 2_645
Ge5A K2 3.568(10) .
Ge5A K6 3.766(10) 2_645
Ge5A K4 3.795(13) 3_665
Ge6A Ge7A 2.557(6) .
Ge6A Ge9A 2.615(6) .
Ge6A K3 3.390(9) 4_565
Ge6A K5 3.423(10) .
Ge6A K1 3.739(9) 4_565
Ge7A Ge8A 2.610(6) .
Ge7A K7 3.613(10) .
Ge7A K1 3.632(9) .
Ge7A K5 3.686(11) .
Ge7A K6 3.733(10) .
Ge7A K2 3.856(11) 2_655
Ge8A Ge9A 2.572(6) .
Ge8A K1 3.476(9) .
Ge8A K5 3.709(10) .
Ge8A K2 3.734(10) .
Ge8A K8 3.745(12) .
Ge9A K1 3.441(9) 4_565
Ge9A K6 3.765(9) 2_645
Ge9A K4 3.817(11) 3_665
Ge9A K5 3.818(10) .
Ge3B Ge6C 2.463(11) 2
Ge3B Ge2D 2.59(2) 2
Ge3B Ge2C 2.737(11) 2
Ge3B Ge6D 2.79(2) 2
Ge3B K4 3.369(12) .
Ge3B K11 3.48(3) 4_575
Ge5B Ge1C 2.511(11) 2_545
Ge5B Ge9B 2.512(8) .
Ge5B Ge8B 2.554(9) 2_545
Ge5B Ge4D 2.62(2) 2_545
Ge5B Ge1D 2.65(2) 2_545
Ge5B Ge4C 2.757(11) 2_545
Ge5B K9 3.357(14) 2_545
Ge5B K5 3.400(11) .
Ge5B K7 3.810(15) .
Ge5B K11 3.93(3) 2_545
Ge8B Ge9B 2.484(8) 2
Ge8B Ge5B 2.554(9) 2
Ge8B Ge6D 2.74(2) 2
Ge8B K10A 3.355(19) 2
Ge8B K10B 3.49(3) 2
Ge8B K11 3.56(3) .
Ge8B K7 3.673(11) .
Ge8B K9 3.745(17) 2_545
Ge9B Ge8B 2.484(8) 2_545
Ge9B K8 3.394(11) .
Ge9B K1 3.578(10) .
Ge9B K3 3.666(10) .
K1 Ge9A 3.441(9) 4_566
K1 Ge6A 3.738(9) 4_566
K1 K6 4.071(11) .
K1 Nb1 4.126(8) 4_566
K1 W1 4.126(8) 4_566
K1 K7 4.152(13) .
K2 Ge7D 3.31(2) 2_645
K2 Ge3A 3.385(10) 2_645
K2 Ge2A 3.585(11) 4_566
K2 Ge7C 3.775(13) 2_645
K2 Ge4C 3.839(13) 2_645
K2 Ge7A 3.856(11) 2_645
K2 K3 3.986(12) 3_656
K2 K4 4.089(15) 2_645
K3 Ge6A 3.390(9) 4_566
K3 Ge2A 3.444(8) 2_645
K3 Ge7C 3.476(13) 4_566
K3 Ge1A 3.534(9) 2_645
K3 Ge3A 3.701(9) 2_645
K3 K9 3.937(13) 1_545
K3 K2 3.986(12) 3_656
K4 O1 2.60(2) 4_575
K4 Ge2A 3.343(11) 3_665
K4 O2 3.37(3) 4_575
K4 K11 3.51(3) 4_575
K4 Nb1 3.627(10) 1_565
K4 W1 3.627(10) 1_565
K4 Ge4A 3.709(15) 2_655
K4 Ge5A 3.795(13) 3_665
K5 Ge2D 3.23(2) 4_565
K5 Ge2C 3.644(14) 4_565
K5 K10A 3.885(19) .
K5 K8 4.099(14) .
K6 O1 2.66(2) 3_666
K6 Nb1 3.631(8) 4_566
K6 W1 3.631(8) 4_566
K6 K6 3.715(19) 3_666
K6 Ge9A 3.765(9) 2_655
K6 Ge5A 3.766(10) 2_655
K6 K8 3.963(12) 2_655
K7 Nb1 3.529(9) 4_566
K7 W1 3.529(9) 4_566
K7 Ge1D 3.65(2) 2_545
K7 K10B 3.89(3) 2
K7 Ge1C 3.891(15) 2_545
K8 O1 2.99(3) 4_565
K8 Ge1A 3.684(10) 2_645
K8 Ge3A 3.722(10) 2_645
K8 K6 3.963(12) 2_645
K8 Ge4A 3.987(10) 2_645
K8 K10B 4.26(3) .
K9 Ge6D 3.04(3) 1_565
K9 Ge5B 3.357(14) 2
K9 Ge1A 3.534(13) 2_655
K9 Ge6C 3.596(17) 3_566
K9 Ge3B 3.612(14) 4_576
K9 K11 3.62(3) .
K9 Ge8B 3.745(17) 2
K9 Ge7C 3.776(19) 2
K9 Ge6C 3.84(2) 1_565
K9 K3 3.937(13) 1_565
K10A K10B 1.07(3) .
K10A K11 2.59(3) 2_545
K10A O2 2.65(3) 2_545
K10A K10B 3.26(4) 3
K10A Ge1D 3.28(3) 3_565
K10A Ge8B 3.355(19) 2_545
K10A Ge2C 3.62(2) 4_565
K10A Ge1C 3.89(2) 3_565
K10B O2 2.70(4) 2_545
K10B K10B 2.75(6) 3
K10B O2 2.80(4) 4_565
K10B K10A 3.26(4) 3
K10B K11 3.42(4) 2_545
K10B Ge8B 3.49(3) 2_545
K10B Ge1C 3.59(3) 1_545
K10B Ge1D 3.78(4) 1_545
K11 K10A 2.59(3) 2
K11 Ge5A 3.35(3) 2_655
K11 K10B 3.42(4) 2
K11 Ge3B 3.48(3) 4_576
K11 K4 3.51(3) 4_576
K11 Ge1A 3.58(3) 2_655
K11 Ge5B 3.93(3) 2
